data_1520764
loop_
_publ_author_name
'Oms, Olivier'
'Benali, Tarik'
'Marrot, J\'erome'
'Mialane, Pierre'
'Puget, Marin'
'Serier-Brault, H\'el\`ene'
'Deniard, Philippe'
'Dessapt, R\'emi'
'Dolbecq, Anne'

_publ_section_title
;
 Fully Oxidized and Mixed-Valent Polyoxomolybdates Structured by
 Bisphosphonates with Pendant Pyridine Groups: Synthesis, Structure and
 Photochromic Properties
;
_journal_issue 2
_journal_name_full Inorganics
_journal_page_first 279
_journal_paper_doi 10.3390/inorganics3020279
_journal_volume 3
_journal_year 2015
_chemical_formula_sum 'C20 H30 K3.5 Mo6 N4 Na0.5 O45.5 P4'
_chemical_formula_weight 1902.34
_space_group_crystal_system triclinic
_space_group_IT_number 2
_space_group_name_Hall '-P 1'
_space_group_name_H-M_alt 'P -1'
_symmetry_space_group_name_Hall '-P 1'
_symmetry_space_group_name_H-M 'P -1'
_atom_sites_solution_hydrogens geom
_audit_creation_method SHELXL-2014/7
_cell_angle_alpha 76.1880(10)
_cell_angle_beta 69.5900(10)
_cell_angle_gamma 76.6690(10)
_cell_formula_units_Z 4
_cell_length_a 17.9501(5)
_cell_length_b 19.4745(4)
_cell_length_c 19.8487(5)
_cell_measurement_reflns_used 9694
_cell_measurement_temperature 200(2)
_cell_measurement_theta_max 29.96
_cell_measurement_theta_min 2.34
_cell_volume 6231.6(3)
_computing_cell_refinement 'Bruker SAINT'
_computing_data_collection 'Bruker APEX2'
_computing_data_reduction 'Bruker SAINT'
_computing_molecular_graphics 'Bruker SHELXTL'
_computing_publication_material 'Bruker SHELXTL'
_computing_structure_refinement 'SHELXL-2014/7 (Sheldrick, 2014)'
_computing_structure_solution 'SHELXS-97 (Sheldrick, 2008)'
_diffrn_ambient_temperature 200(2)
_diffrn_measured_fraction_theta_full 1.000
_diffrn_measured_fraction_theta_max 0.997
_diffrn_measurement_device_type 'Bruker APEX-II CCD'
_diffrn_measurement_method '\f and \w scans'
_diffrn_radiation_type MoK\a
_diffrn_radiation_wavelength 0.71073
_diffrn_reflns_av_R_equivalents 0.0429
_diffrn_reflns_av_unetI/netI 0.0396
_diffrn_reflns_Laue_measured_fraction_full 1.000
_diffrn_reflns_Laue_measured_fraction_max 0.997
_diffrn_reflns_limit_h_max 25
_diffrn_reflns_limit_h_min -25
_diffrn_reflns_limit_k_max 27
_diffrn_reflns_limit_k_min -26
_diffrn_reflns_limit_l_max 27
_diffrn_reflns_limit_l_min -27
_diffrn_reflns_number 227315
_diffrn_reflns_point_group_measured_fraction_full 1.000
_diffrn_reflns_point_group_measured_fraction_max 0.997
_diffrn_reflns_theta_full 25.242
_diffrn_reflns_theta_max 30.051
_diffrn_reflns_theta_min 1.091
_diffrn_source 'fine-focus sealed tube'
_exptl_absorpt_coefficient_mu 1.616
_exptl_absorpt_correction_T_max 0.7460
_exptl_absorpt_correction_T_min 0.6856
_exptl_absorpt_correction_type multi-scan
_exptl_absorpt_process_details 'SADABS (Sheldrick, V2.10)'
_exptl_crystal_colour colorless
_exptl_crystal_density_diffrn 2.028
_exptl_crystal_description platelet
_exptl_crystal_F_000 3704
_exptl_crystal_size_max 0.300
_exptl_crystal_size_mid 0.220
_exptl_crystal_size_min 0.040
_refine_diff_density_max 3.559
_refine_diff_density_min -2.535
_refine_diff_density_rms 0.337
_refine_ls_extinction_method none
_refine_ls_goodness_of_fit_ref 1.070
_refine_ls_hydrogen_treatment constr
_refine_ls_matrix_type full
_refine_ls_number_parameters 1558
_refine_ls_number_reflns 36431
_refine_ls_number_restraints 0
_refine_ls_restrained_S_all 1.070
_refine_ls_R_factor_all 0.0760
_refine_ls_R_factor_gt 0.0568
_refine_ls_shift/su_max 0.001
_refine_ls_shift/su_mean 0.000
_refine_ls_structure_factor_coef Fsqd
_refine_ls_weighting_details 'w=1/[\s^2^(Fo^2^)+(0.0904P)^2^+41.6688P] where P=(Fo^2^+2Fc^2^)/3'
_refine_ls_weighting_scheme calc
_refine_ls_wR_factor_gt 0.1649
_refine_ls_wR_factor_ref 0.1790
_reflns_Friedel_coverage 0.000
_reflns_number_gt 28528
_reflns_number_total 36431
_reflns_threshold_expression 'I > 2\s(I)'
_cod_data_source_file s1.cif
_cod_data_source_block NaKMo6(Ale-4Py)2
_cod_original_formula_sum 'C20 H30 K3.50 Mo6 N4 Na0.50 O45.50 P4'
_cod_database_code 1520764
_shelx_shelxl_version_number 2014/7
_shelx_space_group_comment
; 
The symmetry employed for this shelxl refinement is uniquely defined 
by the following loop, which should always be used as a source of 
symmetry information in preference to the above space-group names. 
They are only intended as comments. 
;
_shelx_estimated_absorpt_t_min 0.643
_shelx_estimated_absorpt_t_max 0.938
_exptl_absorpt_special_details 'Blessing, Acta Cryst. (1995) A51, 33-38'

loop_
_space_group_symop_operation_xyz
'x, y, z'
'-x, -y, -z'

loop_
_atom_site_label
_atom_site_type_symbol
_atom_site_fract_x
_atom_site_fract_y
_atom_site_fract_z
_atom_site_U_iso_or_equiv
_atom_site_adp_type
_atom_site_occupancy
_atom_site_site_symmetry_order
_atom_site_calc_flag
_atom_site_refinement_flags_posn
_atom_site_refinement_flags_adp
_atom_site_refinement_flags_occupancy
Mo1 Mo 0.41663(3) 0.22428(3) 0.46865(3) 0.02392(10) Uani 1 1 d . . .
Mo2 Mo 0.24523(3) 0.24260(3) 0.44430(3) 0.02198(10) Uani 1 1 d . . .
Mo3 Mo 0.28093(2) 0.27364(2) 0.23997(2) 0.01476(9) Uani 1 1 d . . .
Mo4 Mo 0.37102(2) 0.33169(2) 0.04557(2) 0.01300(8) Uani 1 1 d . . .
Mo5 Mo 0.44596(3) 0.32001(3) -0.15508(2) 0.02048(10) Uani 1 1 d . . .
Mo6 Mo 0.51901(3) 0.15654(3) -0.16821(3) 0.02345(10) Uani 1 1 d . . .
Mo7 Mo 0.88509(3) 0.21151(3) 0.45673(3) 0.02778(11) Uani 1 1 d . . .
Mo8 Mo 0.72494(3) 0.23189(3) 0.41282(3) 0.02593(11) Uani 1 1 d . . .
Mo9 Mo 0.78462(2) 0.26846(2) 0.20756(2) 0.01581(9) Uani 1 1 d . . .
Mo10 Mo 0.88362(3) 0.35030(2) 0.02433(2) 0.01644(9) Uani 1 1 d . . .
Mo11 Mo 0.95439(3) 0.37435(3) -0.18229(3) 0.02284(10) Uani 1 1 d . . .
Mo12 Mo 1.01850(4) 0.21769(3) -0.22377(3) 0.03377(13) Uani 1 1 d . . .
P1 P 0.39972(8) 0.33309(7) 0.31608(8) 0.0177(2) Uani 1 1 d . . .
P2 P 0.42393(7) 0.17446(7) 0.32066(7) 0.0148(2) Uani 1 1 d . . .
P3 P 0.53564(7) 0.20823(7) -0.02710(7) 0.0152(2) Uani 1 1 d . . .
P4 P 0.37435(7) 0.17871(7) -0.01532(7) 0.0157(2) Uani 1 1 d . . .
P5 P 0.88764(8) 0.32151(7) 0.30215(7) 0.0174(2) Uani 1 1 d . . .
P6 P 0.91404(8) 0.16353(7) 0.30003(7) 0.0180(2) Uani 1 1 d . . .
P7 P 1.04160(8) 0.23305(8) -0.07104(8) 0.0196(3) Uani 1 1 d . . .
P8 P 0.87473(8) 0.22364(8) -0.06486(8) 0.0201(3) Uani 1 1 d . . .
O1 O 0.4583(3) 0.1436(3) 0.5077(2) 0.0356(10) Uani 1 1 d . . .
O2 O 0.4363(3) 0.2853(3) 0.5071(3) 0.0410(12) Uani 1 1 d . . .
O3 O 0.3056(3) 0.2264(3) 0.5161(2) 0.0303(9) Uani 1 1 d . . .
O4 O 0.4971(2) 0.2369(2) 0.3738(2) 0.0220(8) Uani 1 1 d . . .
O5 O 0.3669(2) 0.1744(2) 0.4004(2) 0.0197(7) Uani 1 1 d . . .
O6 O 0.3462(2) 0.3150(2) 0.3967(2) 0.0219(8) Uani 1 1 d . . .
O7 O 0.1959(3) 0.1705(3) 0.4834(2) 0.0334(10) Uani 1 1 d . . .
O8 O 0.1766(3) 0.3129(3) 0.4787(3) 0.0374(11) Uani 1 1 d . . .
O9 O 0.2402(2) 0.2602(2) 0.3503(2) 0.0208(7) Uani 1 1 d . . .
O10 O 0.2384(2) 0.2066(2) 0.2334(2) 0.0223(8) Uani 1 1 d . . .
O11 O 0.2104(2) 0.3482(2) 0.2295(2) 0.0230(8) Uani 1 1 d . . .
O12 O 0.3559(2) 0.28742(19) 0.14446(19) 0.0168(7) Uani 1 1 d . . .
O13 O 0.3765(2) 0.19052(18) 0.26676(19) 0.0161(7) Uani 1 1 d . . .
O14 O 0.3515(2) 0.34262(19) 0.2628(2) 0.0183(7) Uani 1 1 d . . .
O15 O 0.2753(2) 0.3779(2) 0.0559(2) 0.0207(7) Uani 1 1 d . . .
O16 O 0.4230(2) 0.3979(2) 0.0406(2) 0.0201(7) Uani 1 1 d . . .
O17 O 0.4019(2) 0.3452(2) -0.0649(2) 0.0191(7) Uani 1 1 d . . .
O18 O 0.4909(2) 0.26335(19) 0.02259(19) 0.0152(7) Uani 1 1 d . . .
O19 O 0.3370(2) 0.23611(19) 0.0322(2) 0.0174(7) Uani 1 1 d . . .
O20 O 0.3686(3) 0.3508(3) -0.1914(2) 0.0333(10) Uani 1 1 d . . .
O21 O 0.5116(3) 0.3799(2) -0.2009(2) 0.0338(10) Uani 1 1 d . . .
O22 O 0.5012(3) 0.2480(2) -0.2221(2) 0.0290(9) Uani 1 1 d . . .
O23 O 0.5397(2) 0.2394(2) -0.1083(2) 0.0200(7) Uani 1 1 d . . .
O24 O 0.3971(2) 0.2123(2) -0.0984(2) 0.0188(7) Uani 1 1 d . . .
O25 O 0.6199(3) 0.1281(3) -0.2084(3) 0.0370(11) Uani 1 1 d . . .
O26 O 0.4707(3) 0.1076(3) -0.1964(3) 0.0363(11) Uani 1 1 d . . .
O27 O 0.5138(2) 0.1021(2) -0.0703(2) 0.0205(7) Uani 1 1 d . . .
O28 O 0.9230(3) 0.1301(3) 0.4979(3) 0.0421(12) Uani 1 1 d . . .
O29 O 0.8993(3) 0.2720(3) 0.4996(3) 0.0442(13) Uani 1 1 d . . .
O30 O 0.7737(3) 0.2129(3) 0.4943(2) 0.0348(10) Uani 1 1 d . . .
O31 O 0.9768(2) 0.2225(2) 0.3669(2) 0.0222(8) Uani 1 1 d . . .
O32 O 0.8497(2) 0.1618(2) 0.3770(2) 0.0236(8) Uani 1 1 d . . .
O33 O 0.8278(2) 0.3012(2) 0.3791(2) 0.0231(8) Uani 1 1 d . . .
O34 O 0.6740(3) 0.1609(3) 0.4502(3) 0.0394(12) Uani 1 1 d . . .
O35 O 0.6554(3) 0.3044(3) 0.4424(3) 0.0427(12) Uani 1 1 d . . .
O36 O 0.7338(2) 0.2464(2) 0.3165(2) 0.0237(8) Uani 1 1 d . . .
O37 O 0.7492(2) 0.2036(2) 0.1869(2) 0.0230(8) Uani 1 1 d . . .
O38 O 0.7139(2) 0.3425(2) 0.1983(2) 0.0237(8) Uani 1 1 d . . .
O39 O 0.8655(2) 0.2896(2) 0.1177(2) 0.0201(7) Uani 1 1 d . . .
O40 O 0.8471(2) 0.33225(19) 0.2430(2) 0.0182(7) Uani 1 1 d . . .
O41 O 0.8763(2) 0.18131(19) 0.2385(2) 0.0188(7) Uani 1 1 d . . .
O42 O 0.9406(3) 0.4037(2) 0.0354(2) 0.0250(8) Uani 1 1 d . . .
O43 O 0.7905(3) 0.4019(2) 0.0385(2) 0.0274(9) Uani 1 1 d . . .
O44 O 0.9158(3) 0.3840(2) -0.0859(2) 0.0241(8) Uani 1 1 d . . .
O45 O 0.8454(2) 0.2696(2) -0.0059(2) 0.0200(7) Uani 1 1 d . . .
O46 O 1.0033(2) 0.2776(2) -0.0104(2) 0.0201(7) Uani 1 1 d . . .
O47 O 1.0256(3) 0.4296(3) -0.2179(2) 0.0335(10) Uani 1 1 d . . .
O48 O 0.8772(3) 0.4224(3) -0.2146(2) 0.0336(10) Uani 1 1 d . . .
O49 O 1.0022(3) 0.3151(3) -0.2628(2) 0.0340(10) Uani 1 1 d . . .
O50 O 1.0454(2) 0.2789(2) -0.1480(2) 0.0231(8) Uani 1 1 d . . .
O51 O 0.8986(2) 0.2702(2) -0.1430(2) 0.0250(8) Uani 1 1 d . . .
O52 O 1.1173(4) 0.1907(3) -0.2691(3) 0.0531(15) Uani 1 1 d . . .
O53 O 0.9678(5) 0.1832(3) -0.2637(3) 0.0594(17) Uani 1 1 d . . .
O54 O 1.0076(3) 0.1485(2) -0.1341(2) 0.0314(9) Uani 1 1 d . . .
O55 O 0.4412(3) 0.3961(2) 0.3022(3) 0.0286(9) Uani 1 1 d . . .
O56 O 0.4830(2) 0.1067(2) 0.3150(2) 0.0220(8) Uani 1 1 d . . .
O57 O 0.6174(2) 0.1759(2) -0.0202(2) 0.0234(8) Uani 1 1 d . . .
O58 O 0.3247(2) 0.1206(2) 0.0012(2) 0.0233(8) Uani 1 1 d . . .
O59 O 0.9266(3) 0.3841(2) 0.2955(2) 0.0269(9) Uani 1 1 d . . .
O60 O 0.9736(2) 0.0955(2) 0.2955(2) 0.0264(8) Uani 1 1 d . . .
O61 O 1.1234(2) 0.1906(2) -0.0706(3) 0.0294(9) Uani 1 1 d . . .
O62 O 0.8172(3) 0.1759(2) -0.0573(3) 0.0312(9) Uani 1 1 d . . .
C1 C 0.4743(3) 0.2503(3) 0.3080(3) 0.0163(9) Uani 1 1 d . . .
C2 C 0.5498(3) 0.2546(3) 0.2425(3) 0.0212(10) Uani 1 1 d . . .
H2A H 0.5798 0.2056 0.2380 0.025 Uiso 1 1 calc R U .
H2B H 0.5847 0.2820 0.2513 0.025 Uiso 1 1 calc R U .
C3 C 0.5335(3) 0.2901(3) 0.1702(3) 0.0259(12) Uani 1 1 d . . .
H3A H 0.4948 0.2658 0.1631 0.031 Uiso 1 1 calc R U .
H3B H 0.5089 0.3409 0.1723 0.031 Uiso 1 1 calc R U .
C4 C 0.6098(3) 0.2864(3) 0.1066(3) 0.0210(10) Uani 1 1 d . . .
H4A H 0.6537 0.2979 0.1191 0.025 Uiso 1 1 calc R U .
H4B H 0.6261 0.2373 0.0950 0.025 Uiso 1 1 calc R U .
N5 N 0.5958(3) 0.3385(2) 0.0421(2) 0.0178(8) Uani 1 1 d . . .
H5A H 0.5533 0.3290 0.0328 0.021 Uiso 1 1 calc R U .
H5B H 0.5826 0.3835 0.0528 0.021 Uiso 1 1 calc R U .
C6 C 0.6672(3) 0.3361(3) -0.0247(3) 0.0226(11) Uani 1 1 d . . .
H6A H 0.6712 0.2940 -0.0463 0.027 Uiso 1 1 calc R U .
H6B H 0.7168 0.3311 -0.0116 0.027 Uiso 1 1 calc R U .
C7 C 0.6600(3) 0.4030(3) -0.0794(3) 0.0214(10) Uani 1 1 d . . .
C8 C 0.7177(4) 0.4475(3) -0.1010(3) 0.0270(12) Uani 1 1 d . . .
H8 H 0.7621 0.4351 -0.0825 0.032 Uiso 1 1 calc R U .
C9 C 0.7091(4) 0.5103(3) -0.1502(4) 0.0325(13) Uani 1 1 d . . .
H9 H 0.7484 0.5410 -0.1663 0.039 Uiso 1 1 calc R U .
N10 N 0.6467(4) 0.5278(3) -0.1748(3) 0.0313(11) Uani 1 1 d . . .
H10 H 0.6425 0.5681 -0.2058 0.038 Uiso 1 1 calc R U .
C11 C 0.5899(5) 0.4870(4) -0.1549(4) 0.0450(19) Uani 1 1 d . . .
H11 H 0.5456 0.5018 -0.1735 0.054 Uiso 1 1 calc R U .
C12 C 0.5955(5) 0.4229(4) -0.1068(4) 0.0397(17) Uani 1 1 d . . .
H12 H 0.5558 0.3930 -0.0929 0.048 Uiso 1 1 calc R U .
C13 C 0.4749(3) 0.1380(3) -0.0077(3) 0.0166(9) Uani 1 1 d . . .
C14 C 0.4751(3) 0.0828(3) 0.0612(3) 0.0202(10) Uani 1 1 d . . .
H14A H 0.5299 0.0724 0.0661 0.024 Uiso 1 1 calc R U .
H14B H 0.4627 0.0378 0.0560 0.024 Uiso 1 1 calc R U .
C15 C 0.4147(4) 0.1070(3) 0.1310(3) 0.0262(12) Uani 1 1 d . . .
H15A H 0.4290 0.1502 0.1384 0.031 Uiso 1 1 calc R U .
H15B H 0.3602 0.1201 0.1255 0.031 Uiso 1 1 calc R U .
C16 C 0.4136(4) 0.0485(3) 0.1972(3) 0.0242(11) Uani 1 1 d . . .
H16A H 0.4177 0.0014 0.1843 0.029 Uiso 1 1 calc R U .
H16B H 0.4602 0.0470 0.2136 0.029 Uiso 1 1 calc R U .
N17 N 0.3378(3) 0.0633(2) 0.2565(3) 0.0225(9) Uani 1 1 d . . .
H17A H 0.3331 0.1082 0.2651 0.027 Uiso 1 1 calc R U .
H17B H 0.2958 0.0627 0.2412 0.027 Uiso 1 1 calc R U .
C18 C 0.3317(4) 0.0123(3) 0.3257(3) 0.0311(13) Uani 1 1 d . . .
H18A H 0.3735 0.0168 0.3455 0.037 Uiso 1 1 calc R U .
H18B H 0.3425 -0.0371 0.3157 0.037 Uiso 1 1 calc R U .
C19 C 0.2505(5) 0.0240(3) 0.3822(4) 0.0334(14) Uani 1 1 d . . .
C20 C 0.1868(4) 0.0756(4) 0.3694(4) 0.0373(15) Uani 1 1 d . . .
H20 H 0.1934 0.1068 0.3237 0.045 Uiso 1 1 calc R U .
C21 C 0.1140(5) 0.0809(4) 0.4238(5) 0.049(2) Uani 1 1 d . . .
H21 H 0.0697 0.1155 0.4157 0.059 Uiso 1 1 calc R U .
N22 N 0.1057(5) 0.0369(4) 0.4886(4) 0.0538(19) Uani 1 1 d . . .
H22 H 0.0589 0.0412 0.5231 0.065 Uiso 1 1 calc R U .
C23 C 0.1651(6) -0.0124(4) 0.5022(4) 0.050(2) Uani 1 1 d . . .
H23 H 0.1566 -0.0430 0.5485 0.060 Uiso 1 1 calc R U .
C24 C 0.2384(5) -0.0198(4) 0.4506(4) 0.0436(18) Uani 1 1 d . . .
H24 H 0.2814 -0.0547 0.4611 0.052 Uiso 1 1 calc R U .
C25 C 0.9621(3) 0.2389(3) 0.2971(3) 0.0172(9) Uani 1 1 d . . .
C26 C 1.0430(3) 0.2445(3) 0.2371(3) 0.0202(10) Uani 1 1 d . . .
H26A H 1.0727 0.2738 0.2499 0.024 Uiso 1 1 calc R U .
H26B H 1.0752 0.1959 0.2352 0.024 Uiso 1 1 calc R U .
C27 C 1.0347(3) 0.2776(3) 0.1618(3) 0.0251(12) Uani 1 1 d . . .
H27A H 1.0049 0.2486 0.1486 0.030 Uiso 1 1 calc R U .
H27B H 1.0032 0.3265 0.1631 0.030 Uiso 1 1 calc R U .
C28 C 1.1166(3) 0.2812(3) 0.1044(3) 0.0194(10) Uani 1 1 d . . .
H28A H 1.1528 0.2971 0.1235 0.023 Uiso 1 1 calc R U .
H28B H 1.1415 0.2333 0.0912 0.023 Uiso 1 1 calc R U .
N29 N 1.1044(3) 0.3334(3) 0.0389(2) 0.0211(9) Uani 1 1 d . . .
H29A H 1.0899 0.3783 0.0499 0.025 Uiso 1 1 calc R U .
H29B H 1.0630 0.3235 0.0282 0.025 Uiso 1 1 calc R U .
C30 C 1.1777(3) 0.3322(3) -0.0276(3) 0.0177(9) Uani 1 1 d . . .
H30A H 1.1801 0.2935 -0.0532 0.021 Uiso 1 1 calc R U .
H30B H 1.2269 0.3225 -0.0128 0.021 Uiso 1 1 calc R U .
C31 C 1.1739(3) 0.4033(3) -0.0779(3) 0.0171(9) Uani 1 1 d . . .
C32 C 1.2372(3) 0.4414(3) -0.1000(3) 0.0226(11) Uani 1 1 d . . .
H32 H 1.2827 0.4230 -0.0833 0.027 Uiso 1 1 calc R U .
C33 C 1.2334(4) 0.5058(3) -0.1461(3) 0.0258(11) Uani 1 1 d . . .
H33 H 1.2773 0.5315 -0.1630 0.031 Uiso 1 1 calc R U .
N34 N 1.1682(3) 0.5327(3) -0.1675(3) 0.0247(10) Uani 1 1 d . . .
H34 H 1.1666 0.5746 -0.1965 0.030 Uiso 1 1 calc R U .
C35 C 1.1059(4) 0.4986(3) -0.1466(3) 0.0269(12) Uani 1 1 d . . .
H35 H 1.0606 0.5194 -0.1631 0.032 Uiso 1 1 calc R U .
C36 C 1.1064(4) 0.4333(3) -0.1012(3) 0.0259(11) Uani 1 1 d . . .
H36 H 1.0616 0.4088 -0.0858 0.031 Uiso 1 1 calc R U .
C37 C 0.9743(3) 0.1717(3) -0.0641(3) 0.0218(10) Uani 1 1 d . . .
C38 C 0.9736(4) 0.1058(3) -0.0045(3) 0.0247(11) Uani 1 1 d . . .
H38A H 0.9477 0.0707 -0.0135 0.030 Uiso 1 1 calc R U .
H38B H 1.0300 0.0835 -0.0080 0.030 Uiso 1 1 calc R U .
C39 C 0.9302(4) 0.1210(3) 0.0722(3) 0.0296(13) Uani 1 1 d . . .
H39A H 0.8740 0.1440 0.0761 0.036 Uiso 1 1 calc R U .
H39B H 0.9570 0.1546 0.0825 0.036 Uiso 1 1 calc R U .
C40 C 0.9302(4) 0.0517(3) 0.1289(4) 0.0301(13) Uani 1 1 d . . .
H40A H 0.9304 0.0108 0.1073 0.036 Uiso 1 1 calc R U .
H40B H 0.9790 0.0421 0.1442 0.036 Uiso 1 1 calc R U .
N41 N 0.8567(3) 0.0601(3) 0.1933(3) 0.0249(10) Uani 1 1 d . . .
H41A H 0.8530 0.1020 0.2079 0.030 Uiso 1 1 calc R U .
H41B H 0.8126 0.0631 0.1796 0.030 Uiso 1 1 calc R U .
C42 C 0.8557(4) 0.0006(3) 0.2564(4) 0.0334(14) Uani 1 1 d . . .
H42A H 0.8999 0.0009 0.2753 0.040 Uiso 1 1 calc R U .
H42B H 0.8659 -0.0456 0.2395 0.040 Uiso 1 1 calc R U .
C43 C 0.7768(4) 0.0061(3) 0.3175(3) 0.0290(13) Uani 1 1 d . . .
C44 C 0.7155(4) 0.0640(4) 0.3211(4) 0.0341(14) Uani 1 1 d . . .
H44 H 0.7208 0.1041 0.2826 0.041 Uiso 1 1 calc R U .
C45 C 0.6461(4) 0.0639(4) 0.3806(4) 0.0398(16) Uani 1 1 d . . .
H45 H 0.6039 0.1039 0.3829 0.048 Uiso 1 1 calc R U .
N46 N 0.6388(4) 0.0077(4) 0.4343(3) 0.0427(15) Uani 1 1 d . . .
H46 H 0.5943 0.0080 0.4716 0.051 Uiso 1 1 calc R U .
C47 C 0.6968(5) -0.0489(5) 0.4332(5) 0.052(2) Uani 1 1 d . . .
H47 H 0.6902 -0.0875 0.4733 0.062 Uiso 1 1 calc R U .
C48 C 0.7659(5) -0.0522(4) 0.3751(4) 0.0444(18) Uani 1 1 d . . .
H48 H 0.8062 -0.0937 0.3740 0.053 Uiso 1 1 calc R U .
K1 K 1.06234(9) 0.43827(8) 0.27484(10) 0.0390(3) Uani 1 1 d . . .
K2 K 0.72948(9) 0.09391(9) -0.01630(11) 0.0432(4) Uani 1 1 d . . .
K3 K 1.1642(3) 0.1230(3) 0.0464(3) 0.0636(11) Uani 0.5 1 d . . P
K4 K 1.0048(3) 0.3524(4) 0.5047(2) 0.091(2) Uani 0.5 1 d . . P
K5 K 0.5836(3) 0.3767(4) 0.3341(4) 0.0896(17) Uani 0.5 1 d . . P
K6 K 0.8677(6) 0.0868(3) -0.1631(5) 0.121(3) Uani 0.5 1 d . . P
Na1 Na 0.3709(7) 0.5286(5) 0.4531(5) 0.089(3) Uani 0.5 1 d . . P
Na2 Na 0.3125(9) 0.2902(9) 0.7235(8) 0.059(4) Uani 0.25 1 d . . P
O1W O 0.7247(3) 0.1082(3) 0.1089(4) 0.0511(15) Uani 1 1 d . . .
O2W O 0.6672(4) -0.0139(4) 0.0842(4) 0.069(2) Uani 1 1 d . . .
O3W O 0.8388(5) 0.0046(4) -0.0182(9) 0.148(6) Uani 1 1 d . . .
O4W O 0.8302(9) 0.5030(8) 0.3448(11) 0.100(7) Uani 0.5 1 d . . P
O5W O 0.2398(3) 0.0080(3) 0.2120(3) 0.0373(11) Uani 1 1 d . . .
O6W O 0.5332(3) 0.0031(3) 0.5696(3) 0.0454(13) Uani 1 1 d . . .
O7W O 1.1122(3) 0.4520(3) 0.1046(3) 0.0431(12) Uani 1 1 d . . .
O8W O 1.0985(3) 0.0577(3) 0.1844(3) 0.0531(15) Uani 1 1 d . . .
O9W O 1.0683(3) 0.3141(3) 0.3819(3) 0.0391(11) Uani 1 1 d . . .
O10W O 0.8525(5) 0.2343(3) 0.6570(3) 0.062(2) Uani 1 1 d . . .
O11W O 0.6091(3) 0.0425(3) 0.2182(3) 0.0536(15) Uani 1 1 d . . .
O12W O 0.3298(3) -0.0231(3) 0.0718(3) 0.0360(9) Uani 1 1 d . . .
O13W O 0.6050(5) 0.4706(3) 0.0691(4) 0.071(2) Uani 1 1 d . . .
O14W O 0.8070(4) -0.0610(4) 0.1455(5) 0.077(2) Uani 1 1 d . . .
O15W O 1.1830(6) 0.4423(4) 0.3411(6) 0.101(3) Uani 1 1 d . . .
O16W O 0.5439(4) 0.1942(10) 0.5853(6) 0.192(8) Uani 1 1 d . . .
O17W O 0.3982(6) 0.5333(4) 0.3290(5) 0.0311(19) Uani 0.5 1 d . . P
O18W O 0.3221(5) -0.1656(4) 0.3712(4) 0.080(2) Uani 1 1 d . . .
O19W O 0.2987(5) 0.3426(5) 0.6132(4) 0.095(3) Uani 1 1 d . . .
O20W O 1.2785(4) 0.2101(6) -0.1688(4) 0.086(3) Uani 1 1 d . . .
O21W O -0.0139(6) 0.0269(4) 0.6167(4) 0.103(4) Uani 1 1 d . . .
O22W O 0.2899(7) 0.4311(5) 0.4794(6) 0.042(2) Uani 0.5 1 d . . P
O23W O 0.2430(7) 0.5715(6) 0.3057(7) 0.049(3) Uani 0.5 1 d . . P
O24W O 0.2802(6) 0.2032(7) 0.6668(5) 0.051(3) Uani 0.5 1 d . . P
O25W O 1.0398(6) 0.2165(6) 0.5746(5) 0.047(3) Uani 0.5 1 d . . P
O26W O 0.9170(7) 0.3591(7) 0.6330(6) 0.053(3) Uani 0.5 1 d . . P
O27W O 0.1782(8) -0.0966(6) 0.3273(6) 0.052(3) Uani 0.5 1 d . . P
O28W O 0.1347(8) 0.3630(7) 0.6161(5) 0.058(3) Uani 0.5 1 d . . P
O29W O 0.7769(7) 0.2990(6) -0.2102(7) 0.051(3) Uani 0.5 1 d . . P
O30W O 0.1970(6) 0.3412(8) 0.7582(7) 0.060(3) Uani 0.5 1 d . . P
O31W O 0.5912(10) -0.0918(6) 0.3077(7) 0.065(4) Uani 0.5 1 d . . P
O32W O 0.5766(7) 0.4483(7) 0.2168(7) 0.057(3) Uani 0.5 1 d . . P
O33W O 0.5959(13) 0.5299(8) 0.3090(7) 0.094(6) Uani 0.5 1 d . . P
O34W O 0.7362(7) 0.1624(8) -0.1609(6) 0.066(5) Uani 0.5 1 d . . P
O35W O 0.4247(10) 0.2708(10) 0.6702(7) 0.095(3) Uani 0.5 1 d . . P
O36W O 0.4958(11) 0.4144(9) 0.4401(12) 0.101(3) Uani 0.5 1 d . . P
O37W O 0.3154(6) 0.5455(5) 0.5807(6) 0.0360(9) Uani 0.5 1 d . . P

loop_
_atom_site_aniso_label
_atom_site_aniso_U_11
_atom_site_aniso_U_22
_atom_site_aniso_U_33
_atom_site_aniso_U_23
_atom_site_aniso_U_13
_atom_site_aniso_U_12
Mo1 0.0264(2) 0.0306(3) 0.0158(2) -0.00249(18) -0.01047(18) -0.00203(19)
Mo2 0.0194(2) 0.0284(2) 0.0139(2) -0.00137(17) -0.00340(16) -0.00096(17)
Mo3 0.01346(18) 0.01534(19) 0.01485(19) 0.00144(15) -0.00572(15) -0.00324(14)
Mo4 0.01233(17) 0.01308(18) 0.01387(19) -0.00075(14) -0.00542(14) -0.00211(14)
Mo5 0.0250(2) 0.0203(2) 0.0141(2) -0.00141(16) -0.00693(17) -0.00008(17)
Mo6 0.0252(2) 0.0238(2) 0.0211(2) -0.00905(18) -0.00797(18) 0.00306(18)
Mo7 0.0273(2) 0.0403(3) 0.0134(2) 0.00103(19) -0.00509(18) -0.0090(2)
Mo8 0.0198(2) 0.0351(3) 0.0174(2) -0.00118(19) 0.00104(17) -0.00817(19)
Mo9 0.01387(18) 0.0164(2) 0.0171(2) 0.00030(15) -0.00483(15) -0.00556(14)
Mo10 0.01750(19) 0.0188(2) 0.0143(2) -0.00280(15) -0.00495(15) -0.00546(15)
Mo11 0.0262(2) 0.0271(2) 0.0154(2) -0.00298(17) -0.00754(18) -0.00350(18)
Mo12 0.0457(3) 0.0335(3) 0.0223(3) -0.0117(2) -0.0092(2) -0.0017(2)
P1 0.0198(6) 0.0152(6) 0.0202(6) 0.0003(5) -0.0103(5) -0.0038(5)
P2 0.0148(5) 0.0142(6) 0.0141(6) 0.0009(4) -0.0056(4) -0.0015(4)
P3 0.0117(5) 0.0142(6) 0.0204(6) -0.0019(5) -0.0065(5) -0.0022(4)
P4 0.0136(5) 0.0161(6) 0.0203(6) -0.0033(5) -0.0082(5) -0.0031(4)
P5 0.0175(6) 0.0180(6) 0.0175(6) -0.0005(5) -0.0065(5) -0.0052(5)
P6 0.0174(6) 0.0171(6) 0.0166(6) 0.0023(5) -0.0042(5) -0.0041(5)
P7 0.0137(5) 0.0233(7) 0.0218(7) -0.0039(5) -0.0056(5) -0.0027(5)
P8 0.0190(6) 0.0221(6) 0.0243(7) -0.0051(5) -0.0107(5) -0.0059(5)
O1 0.035(2) 0.043(3) 0.025(2) 0.0056(19) -0.0158(19) 0.000(2)
O2 0.047(3) 0.053(3) 0.032(3) -0.015(2) -0.018(2) -0.008(2)
O3 0.029(2) 0.045(3) 0.0130(18) -0.0032(17) -0.0068(16) -0.0002(19)
O4 0.0240(18) 0.028(2) 0.0177(18) -0.0012(15) -0.0124(15) -0.0041(15)
O5 0.0199(17) 0.0212(18) 0.0145(17) 0.0019(14) -0.0055(14) -0.0015(14)
O6 0.0238(18) 0.0232(19) 0.0194(19) -0.0037(15) -0.0090(15) -0.0014(15)
O7 0.028(2) 0.042(3) 0.021(2) 0.0100(18) -0.0026(17) -0.0110(19)
O8 0.031(2) 0.050(3) 0.027(2) -0.013(2) -0.0080(19) 0.006(2)
O9 0.0166(16) 0.029(2) 0.0140(17) 0.0009(15) -0.0040(14) -0.0045(14)
O10 0.0207(18) 0.0215(19) 0.027(2) 0.0017(15) -0.0112(16) -0.0077(14)
O11 0.0188(17) 0.0225(19) 0.025(2) 0.0036(15) -0.0083(15) -0.0025(14)
O12 0.0164(16) 0.0205(18) 0.0133(16) 0.0021(13) -0.0057(13) -0.0058(13)
O13 0.0191(16) 0.0139(16) 0.0155(17) 0.0002(13) -0.0076(14) -0.0022(13)
O14 0.0180(16) 0.0170(17) 0.0215(18) 0.0002(14) -0.0092(14) -0.0046(13)
O15 0.0191(17) 0.0223(19) 0.0196(18) -0.0035(15) -0.0073(15) 0.0005(14)
O16 0.0222(18) 0.0172(17) 0.0209(19) -0.0006(14) -0.0057(15) -0.0075(14)
O17 0.0216(17) 0.0170(17) 0.0166(17) -0.0026(14) -0.0064(14) 0.0014(13)
O18 0.0129(15) 0.0162(16) 0.0178(17) -0.0014(13) -0.0065(13) -0.0039(12)
O19 0.0141(15) 0.0195(17) 0.0203(18) -0.0041(14) -0.0070(14) -0.0025(13)
O20 0.039(2) 0.038(2) 0.026(2) -0.0090(19) -0.0188(19) 0.0064(19)
O21 0.044(3) 0.028(2) 0.022(2) 0.0058(17) -0.0045(19) -0.0119(19)
O22 0.038(2) 0.027(2) 0.0175(19) -0.0058(16) -0.0057(17) 0.0025(17)
O23 0.0168(16) 0.0203(18) 0.0208(19) -0.0019(14) -0.0031(14) -0.0048(14)
O24 0.0187(17) 0.0205(18) 0.0190(18) -0.0043(14) -0.0087(14) -0.0010(14)
O25 0.031(2) 0.043(3) 0.030(2) -0.016(2) -0.0033(19) 0.008(2)
O26 0.043(3) 0.033(2) 0.042(3) -0.019(2) -0.022(2) 0.005(2)
O27 0.0210(18) 0.0180(18) 0.0246(19) -0.0085(15) -0.0095(15) 0.0017(14)
O28 0.041(3) 0.052(3) 0.023(2) 0.015(2) -0.010(2) -0.010(2)
O29 0.045(3) 0.068(4) 0.024(2) -0.015(2) -0.011(2) -0.012(3)
O30 0.029(2) 0.051(3) 0.019(2) 0.0014(19) -0.0018(17) -0.012(2)
O31 0.0231(18) 0.030(2) 0.0136(17) 0.0040(15) -0.0091(15) -0.0071(15)
O32 0.0205(18) 0.025(2) 0.0204(19) 0.0055(15) -0.0039(15) -0.0086(15)
O33 0.0213(18) 0.029(2) 0.0163(18) -0.0031(15) -0.0027(15) -0.0053(15)
O34 0.033(2) 0.053(3) 0.027(2) 0.008(2) -0.0018(19) -0.024(2)
O35 0.024(2) 0.062(3) 0.036(3) -0.019(2) 0.001(2) -0.001(2)
O36 0.0164(17) 0.028(2) 0.023(2) 0.0025(16) -0.0036(15) -0.0075(15)
O37 0.0217(18) 0.0221(19) 0.027(2) 0.0005(15) -0.0085(16) -0.0099(15)
O38 0.0193(18) 0.0219(19) 0.029(2) 0.0008(16) -0.0083(16) -0.0050(14)
O39 0.0167(16) 0.0263(19) 0.0169(18) 0.0000(14) -0.0045(14) -0.0078(14)
O40 0.0199(17) 0.0149(16) 0.0212(18) -0.0001(14) -0.0085(14) -0.0055(13)
O41 0.0196(17) 0.0158(17) 0.0195(18) 0.0013(14) -0.0064(14) -0.0041(13)
O42 0.031(2) 0.024(2) 0.022(2) -0.0041(16) -0.0050(16) -0.0140(16)
O43 0.031(2) 0.026(2) 0.024(2) -0.0079(16) -0.0082(17) 0.0019(16)
O44 0.031(2) 0.025(2) 0.0145(18) -0.0011(15) -0.0070(16) -0.0041(16)
O45 0.0168(16) 0.0234(19) 0.0234(19) -0.0073(15) -0.0081(15) -0.0035(14)
O46 0.0172(16) 0.0249(19) 0.0211(19) -0.0034(15) -0.0083(14) -0.0058(14)
O47 0.035(2) 0.039(3) 0.024(2) 0.0002(18) -0.0062(18) -0.012(2)
O48 0.035(2) 0.044(3) 0.025(2) 0.0004(19) -0.0165(19) -0.007(2)
O49 0.044(3) 0.036(2) 0.022(2) -0.0075(18) -0.0101(19) -0.003(2)
O50 0.0205(18) 0.032(2) 0.0174(18) -0.0071(16) -0.0056(15) -0.0023(15)
O51 0.0257(19) 0.032(2) 0.023(2) -0.0068(16) -0.0125(16) -0.0062(16)
O52 0.051(3) 0.050(3) 0.042(3) -0.020(3) 0.002(3) 0.009(3)
O53 0.103(5) 0.050(3) 0.043(3) -0.014(3) -0.037(3) -0.018(3)
O54 0.039(2) 0.029(2) 0.026(2) -0.0120(18) -0.0070(19) -0.0013(18)
O55 0.033(2) 0.0196(19) 0.040(2) -0.0009(17) -0.0197(19) -0.0089(16)
O56 0.0196(17) 0.0206(18) 0.0223(19) -0.0008(15) -0.0078(15) 0.0023(14)
O57 0.0155(17) 0.0199(18) 0.037(2) -0.0044(16) -0.0124(16) -0.0008(14)
O58 0.0180(17) 0.0229(19) 0.034(2) -0.0065(16) -0.0099(16) -0.0073(14)
O59 0.028(2) 0.023(2) 0.036(2) -0.0034(17) -0.0146(18) -0.0088(16)
O60 0.027(2) 0.0199(19) 0.026(2) 0.0020(16) -0.0071(17) -0.0008(15)
O61 0.0165(18) 0.034(2) 0.035(2) -0.0024(18) -0.0089(17) -0.0008(16)
O62 0.033(2) 0.032(2) 0.039(3) -0.0075(19) -0.019(2) -0.0133(18)
C1 0.019(2) 0.017(2) 0.016(2) 0.0011(18) -0.0113(19) -0.0026(17)
C2 0.015(2) 0.024(3) 0.022(3) 0.006(2) -0.008(2) -0.0041(19)
C3 0.017(2) 0.035(3) 0.023(3) 0.005(2) -0.010(2) -0.006(2)
C4 0.017(2) 0.023(3) 0.020(3) 0.005(2) -0.007(2) -0.0051(19)
N5 0.0141(18) 0.020(2) 0.017(2) 0.0037(16) -0.0067(16) -0.0037(15)
C6 0.018(2) 0.020(2) 0.024(3) 0.005(2) -0.004(2) -0.0055(19)
C7 0.022(2) 0.021(3) 0.021(3) -0.001(2) -0.006(2) -0.0051(19)
C8 0.024(3) 0.024(3) 0.028(3) 0.008(2) -0.007(2) -0.010(2)
C9 0.038(3) 0.025(3) 0.030(3) 0.007(2) -0.008(3) -0.012(3)
N10 0.048(3) 0.022(2) 0.021(2) 0.0041(19) -0.012(2) -0.006(2)
C11 0.057(5) 0.041(4) 0.048(4) 0.021(3) -0.039(4) -0.023(3)
C12 0.050(4) 0.040(4) 0.039(4) 0.019(3) -0.031(3) -0.027(3)
C13 0.017(2) 0.014(2) 0.020(2) -0.0034(18) -0.0074(19) -0.0015(17)
C14 0.021(2) 0.014(2) 0.026(3) 0.0000(19) -0.009(2) -0.0047(18)
C15 0.036(3) 0.016(2) 0.023(3) 0.001(2) -0.009(2) -0.002(2)
C16 0.028(3) 0.018(2) 0.025(3) 0.002(2) -0.009(2) -0.005(2)
N17 0.032(2) 0.014(2) 0.021(2) 0.0027(17) -0.0098(19) -0.0063(17)
C18 0.039(3) 0.029(3) 0.027(3) 0.012(2) -0.017(3) -0.015(3)
C19 0.051(4) 0.026(3) 0.026(3) 0.005(2) -0.014(3) -0.019(3)
C20 0.046(4) 0.031(3) 0.024(3) 0.008(3) -0.003(3) -0.012(3)
C21 0.051(4) 0.035(4) 0.042(4) 0.006(3) 0.003(4) -0.010(3)
N22 0.074(5) 0.038(4) 0.031(3) 0.005(3) 0.010(3) -0.027(3)
C23 0.080(6) 0.038(4) 0.023(3) 0.009(3) -0.002(4) -0.029(4)
C24 0.071(5) 0.030(3) 0.034(4) 0.007(3) -0.021(4) -0.021(3)
C25 0.017(2) 0.020(2) 0.014(2) 0.0005(18) -0.0063(18) -0.0032(18)
C26 0.015(2) 0.025(3) 0.019(2) 0.002(2) -0.0063(19) -0.0056(19)
C27 0.016(2) 0.041(3) 0.016(2) 0.004(2) -0.0032(19) -0.013(2)
C28 0.017(2) 0.022(2) 0.015(2) 0.0032(19) -0.0033(19) -0.0057(18)
N29 0.0153(19) 0.030(2) 0.017(2) 0.0030(18) -0.0055(16) -0.0070(17)
C30 0.015(2) 0.019(2) 0.018(2) 0.0015(18) -0.0059(18) -0.0042(17)
C31 0.019(2) 0.017(2) 0.014(2) -0.0001(18) -0.0021(18) -0.0061(18)
C32 0.020(2) 0.021(3) 0.028(3) 0.001(2) -0.010(2) -0.0062(19)
C33 0.027(3) 0.025(3) 0.026(3) 0.003(2) -0.009(2) -0.012(2)
N34 0.036(3) 0.017(2) 0.019(2) 0.0025(17) -0.011(2) -0.0044(19)
C35 0.030(3) 0.026(3) 0.028(3) 0.002(2) -0.016(2) -0.005(2)
C36 0.027(3) 0.030(3) 0.024(3) 0.002(2) -0.012(2) -0.010(2)
C37 0.024(2) 0.022(3) 0.024(3) -0.009(2) -0.009(2) -0.003(2)
C38 0.028(3) 0.020(3) 0.028(3) -0.006(2) -0.010(2) -0.004(2)
C39 0.038(3) 0.019(3) 0.025(3) -0.001(2) -0.004(2) -0.003(2)
C40 0.027(3) 0.022(3) 0.034(3) 0.000(2) -0.006(2) -0.001(2)
N41 0.025(2) 0.018(2) 0.032(3) 0.0004(19) -0.013(2) -0.0042(18)
C42 0.040(3) 0.021(3) 0.038(4) 0.006(2) -0.016(3) -0.007(2)
C43 0.042(3) 0.022(3) 0.029(3) 0.007(2) -0.020(3) -0.015(2)
C44 0.036(3) 0.033(3) 0.032(3) 0.011(3) -0.013(3) -0.018(3)
C45 0.038(4) 0.047(4) 0.035(4) 0.009(3) -0.015(3) -0.018(3)
N46 0.035(3) 0.054(4) 0.036(3) 0.018(3) -0.012(3) -0.027(3)
C47 0.053(5) 0.053(5) 0.046(5) 0.027(4) -0.019(4) -0.032(4)
C48 0.048(4) 0.038(4) 0.044(4) 0.020(3) -0.020(3) -0.021(3)
K1 0.0320(7) 0.0308(7) 0.0538(10) 0.0004(6) -0.0174(7) -0.0057(5)
K2 0.0258(6) 0.0379(8) 0.0740(12) -0.0192(8) -0.0197(7) -0.0044(6)
K3 0.050(2) 0.073(3) 0.066(3) -0.009(2) -0.016(2) -0.0118(19)
K4 0.049(2) 0.193(6) 0.043(2) -0.063(3) 0.0114(18) -0.040(3)
K5 0.067(3) 0.128(5) 0.091(4) -0.031(4) -0.034(3) -0.021(3)
K6 0.191(8) 0.067(4) 0.145(7) -0.017(4) -0.115(6) -0.001(4)
Na1 0.119(8) 0.081(6) 0.071(6) -0.019(5) -0.015(6) -0.041(6)
Na2 0.056(8) 0.068(9) 0.052(8) -0.020(7) -0.008(7) -0.011(7)
O1W 0.038(3) 0.040(3) 0.085(5) -0.030(3) -0.017(3) -0.007(2)
O2W 0.069(4) 0.097(5) 0.061(4) -0.036(4) -0.024(4) -0.020(4)
O3W 0.049(4) 0.060(5) 0.372(19) -0.104(8) -0.087(8) 0.022(4)
O4W 0.065(9) 0.065(9) 0.143(15) -0.085(10) 0.050(9) -0.021(7)
O5W 0.031(2) 0.048(3) 0.040(3) -0.016(2) -0.011(2) -0.010(2)
O6W 0.045(3) 0.039(3) 0.039(3) 0.011(2) -0.011(2) -0.003(2)
O7W 0.033(2) 0.029(2) 0.059(3) -0.009(2) -0.004(2) -0.0038(19)
O8W 0.037(3) 0.067(4) 0.038(3) 0.000(3) -0.006(2) 0.006(3)
O9W 0.028(2) 0.052(3) 0.040(3) -0.008(2) -0.010(2) -0.011(2)
O10W 0.119(6) 0.063(4) 0.030(3) 0.011(3) -0.042(3) -0.059(4)
O11W 0.037(3) 0.068(4) 0.053(4) -0.033(3) -0.002(3) 0.001(3)
O12W 0.034(2) 0.035(2) 0.040(2) -0.0065(18) -0.0114(19) -0.0067(17)
O13W 0.130(7) 0.029(3) 0.046(4) -0.004(3) -0.017(4) -0.016(3)
O14W 0.067(4) 0.070(5) 0.119(7) -0.049(5) -0.058(5) 0.022(4)
O15W 0.102(6) 0.069(5) 0.156(8) 0.025(5) -0.082(6) -0.041(4)
O16W 0.031(3) 0.49(2) 0.115(8) -0.209(12) -0.005(4) -0.026(7)
O17W 0.039(5) 0.013(4) 0.033(5) -0.007(3) -0.002(4) 0.000(3)
O18W 0.097(6) 0.083(5) 0.033(3) 0.008(3) -0.002(3) -0.008(4)
O19W 0.093(5) 0.131(7) 0.032(3) -0.023(4) -0.020(3) 0.047(5)
O20W 0.062(4) 0.164(9) 0.052(4) -0.010(5) -0.027(3) -0.050(5)
O21W 0.110(7) 0.072(5) 0.049(4) 0.035(4) 0.018(4) 0.024(5)
O22W 0.054(6) 0.030(5) 0.040(6) -0.026(4) -0.006(5) 0.001(4)
O23W 0.044(6) 0.032(5) 0.086(9) -0.019(5) -0.035(6) -0.005(4)
O24W 0.022(4) 0.102(10) 0.020(5) -0.005(5) 0.006(4) -0.019(5)
O25W 0.024(4) 0.069(7) 0.021(5) 0.008(5) 0.010(4) 0.003(4)
O26W 0.065(7) 0.067(8) 0.036(6) -0.022(5) -0.038(6) 0.020(6)
O27W 0.064(7) 0.039(6) 0.041(6) 0.003(5) -0.004(5) -0.012(5)
O28W 0.076(8) 0.087(9) 0.010(4) -0.011(5) 0.009(5) -0.041(7)
O29W 0.053(6) 0.059(7) 0.067(8) -0.006(6) -0.054(6) -0.005(5)
O30W 0.025(5) 0.097(10) 0.048(7) -0.037(7) 0.013(5) -0.005(6)
O31W 0.111(11) 0.044(6) 0.056(8) -0.009(6) -0.065(8) 0.017(7)
O32W 0.033(5) 0.070(8) 0.062(8) 0.004(6) -0.016(5) -0.010(5)
O33W 0.182(19) 0.055(8) 0.039(7) 0.032(6) -0.042(10) -0.041(10)
O34W 0.051(6) 0.138(12) 0.031(5) -0.053(7) 0.026(5) -0.076(8)
O35W 0.093(5) 0.131(7) 0.032(3) -0.023(4) -0.020(3) 0.047(5)
O36W 0.102(6) 0.069(5) 0.156(8) 0.025(5) -0.082(6) -0.041(4)
O37W 0.034(2) 0.035(2) 0.040(2) -0.0065(18) -0.0114(19) -0.0067(17)

loop_
_atom_type_symbol
_atom_type_description
_atom_type_scat_dispersion_real
_atom_type_scat_dispersion_imag
_atom_type_scat_source
C C 0.0033 0.0016 'International Tables Vol C Tables 4.2.6.8 and 6.1.1.4'
H H 0.0000 0.0000 'International Tables Vol C Tables 4.2.6.8 and 6.1.1.4'
N N 0.0061 0.0033 'International Tables Vol C Tables 4.2.6.8 and 6.1.1.4'
O O 0.0106 0.0060 'International Tables Vol C Tables 4.2.6.8 and 6.1.1.4'
P P 0.1023 0.0942 'International Tables Vol C Tables 4.2.6.8 and 6.1.1.4'
Mo Mo -1.6832 0.6857 'International Tables Vol C Tables 4.2.6.8 and 6.1.1.4'
Na Na 0.0362 0.0249 'International Tables Vol C Tables 4.2.6.8 and 6.1.1.4'
K K 0.2009 0.2494 'International Tables Vol C Tables 4.2.6.8 and 6.1.1.4'

loop_
_geom_angle_atom_site_label_1
_geom_angle_atom_site_label_2
_geom_angle_atom_site_label_3
_geom_angle
_geom_angle_site_symmetry_1
_geom_angle_site_symmetry_3
O1 Mo1 O2 104.0(3) . .
O1 Mo1 O3 103.3(2) . .
O2 Mo1 O3 101.0(2) . .
O1 Mo1 O4 100.4(2) . .
O2 Mo1 O4 99.7(2) . .
O3 Mo1 O4 143.56(16) . .
O1 Mo1 O5 94.4(2) . .
O2 Mo1 O5 161.6(2) . .
O3 Mo1 O5 72.54(16) . .
O4 Mo1 O5 78.39(15) . .
O1 Mo1 O6 162.7(2) . .
O2 Mo1 O6 93.3(2) . .
O3 Mo1 O6 72.18(16) . .
O4 Mo1 O6 77.02(15) . .
O5 Mo1 O6 68.38(13) . .
O1 Mo1 Mo2 120.45(17) . .
O2 Mo1 Mo2 120.59(18) . .
O3 Mo1 Mo2 35.62(12) . .
O4 Mo1 Mo2 108.01(11) . .
O5 Mo1 Mo2 45.20(9) . .
O6 Mo1 Mo2 46.85(10) . .
O7 Mo2 O8 103.9(2) . .
O7 Mo2 O9 101.9(2) . .
O8 Mo2 O9 100.8(2) . .
O7 Mo2 O3 96.3(2) . .
O8 Mo2 O3 95.0(2) . .
O9 Mo2 O3 152.10(17) . .
O7 Mo2 O5 94.01(19) . .
O8 Mo2 O5 159.0(2) . .
O9 Mo2 O5 85.91(15) . .
O3 Mo2 O5 71.81(16) . .
O7 Mo2 O6 162.36(18) . .
O8 Mo2 O6 90.2(2) . .
O9 Mo2 O6 85.47(15) . .
O3 Mo2 O6 71.54(16) . .
O5 Mo2 O6 70.32(14) . .
O7 Mo2 Mo1 114.93(15) . .
O8 Mo2 Mo1 114.14(17) . .
O9 Mo2 Mo1 119.01(12) . .
O3 Mo2 Mo1 33.12(12) . .
O5 Mo2 Mo1 46.69(10) . .
O6 Mo2 Mo1 48.34(9) . .
O10 Mo3 O11 102.72(19) . .
O10 Mo3 O12 99.86(18) . .
O11 Mo3 O12 98.45(17) . .
O10 Mo3 O9 95.74(18) . .
O11 Mo3 O9 93.59(18) . .
O12 Mo3 O9 157.64(15) . .
O10 Mo3 O13 87.44(16) . .
O11 Mo3 O13 168.38(17) . .
O12 Mo3 O13 85.14(14) . .
O9 Mo3 O13 79.62(14) . .
O10 Mo3 O14 167.43(16) . .
O11 Mo3 O14 88.73(16) . .
O12 Mo3 O14 83.32(15) . .
O9 Mo3 O14 78.15(15) . .
O13 Mo3 O14 80.69(13) . .
O15 Mo4 O16 102.01(18) . .
O15 Mo4 O12 97.76(17) . .
O16 Mo4 O12 99.69(17) . .
O15 Mo4 O17 94.27(16) . .
O16 Mo4 O17 91.98(17) . .
O12 Mo4 O17 161.08(15) . .
O15 Mo4 O19 91.57(16) . .
O16 Mo4 O19 164.25(16) . .
O12 Mo4 O19 86.16(15) . .
O17 Mo4 O19 78.94(15) . .
O15 Mo4 O18 171.84(16) . .
O16 Mo4 O18 84.57(16) . .
O12 Mo4 O18 85.75(14) . .
O17 Mo4 O18 80.56(14) . .
O19 Mo4 O18 81.28(13) . .
O20 Mo5 O21 103.4(2) . .
O20 Mo5 O17 102.28(19) . .
O21 Mo5 O17 102.7(2) . .
O20 Mo5 O22 93.7(2) . .
O21 Mo5 O22 95.0(2) . .
O17 Mo5 O22 152.51(17) . .
O20 Mo5 O23 158.97(19) . .
O21 Mo5 O23 93.19(19) . .
O17 Mo5 O23 86.33(15) . .
O22 Mo5 O23 71.69(16) . .
O20 Mo5 O24 91.46(19) . .
O21 Mo5 O24 160.95(19) . .
O17 Mo5 O24 85.41(15) . .
O22 Mo5 O24 71.85(16) . .
O23 Mo5 O24 69.91(13) . .
O20 Mo5 Mo6 111.91(16) . .
O21 Mo5 Mo6 115.39(16) . .
O17 Mo5 Mo6 119.22(12) . .
O22 Mo5 Mo6 33.29(12) . .
O23 Mo5 Mo6 48.09(10) . .
O24 Mo5 Mo6 46.67(9) . .
O26 Mo6 O25 104.5(2) . .
O26 Mo6 O22 102.9(2) . .
O25 Mo6 O22 102.8(2) . .
O26 Mo6 O27 100.9(2) . .
O25 Mo6 O27 96.2(2) . .
O22 Mo6 O27 144.54(17) . .
O26 Mo6 O24 91.47(19) . .
O25 Mo6 O24 163.9(2) . .
O22 Mo6 O24 74.67(16) . .
O27 Mo6 O24 78.79(14) . .
O26 Mo6 O23 160.46(19) . .
O25 Mo6 O23 95.04(19) . .
O22 Mo6 O23 72.44(16) . .
O27 Mo6 O23 76.35(14) . .
O24 Mo6 O23 68.99(13) . .
O26 Mo6 Mo5 119.57(16) . .
O25 Mo6 Mo5 122.65(18) . .
O22 Mo6 Mo5 36.28(13) . .
O27 Mo6 Mo5 108.46(11) . .
O24 Mo6 Mo5 47.09(9) . .
O23 Mo6 Mo5 46.25(9) . .
O28 Mo7 O29 104.3(3) . .
O28 Mo7 O30 103.2(2) . .
O29 Mo7 O30 102.5(2) . .
O28 Mo7 O31 98.3(2) . .
O29 Mo7 O31 98.7(2) . .
O30 Mo7 O31 144.80(18) . .
O28 Mo7 O33 162.6(2) . .
O29 Mo7 O33 93.0(2) . .
O30 Mo7 O33 73.42(17) . .
O31 Mo7 O33 77.77(14) . .
O28 Mo7 O32 93.6(2) . .
O29 Mo7 O32 162.0(2) . .
O30 Mo7 O32 73.44(18) . .
O31 Mo7 O32 77.68(15) . .
O33 Mo7 O32 69.01(14) . .
O28 Mo7 Mo8 120.86(19) . .
O29 Mo7 Mo8 121.42(19) . .
O30 Mo7 Mo8 36.18(14) . .
O31 Mo7 Mo8 108.62(11) . .
O33 Mo7 Mo8 47.20(10) . .
O32 Mo7 Mo8 46.08(10) . .
O34 Mo8 O35 104.4(3) . .
O34 Mo8 O36 103.7(2) . .
O35 Mo8 O36 102.8(2) . .
O34 Mo8 O30 93.0(2) . .
O35 Mo8 O30 95.0(2) . .
O36 Mo8 O30 151.59(17) . .
O34 Mo8 O32 94.6(2) . .
O35 Mo8 O32 157.7(2) . .
O36 Mo8 O32 83.59(16) . .
O30 Mo8 O32 72.12(17) . .
O34 Mo8 O33 159.8(2) . .
O35 Mo8 O33 89.2(2) . .
O36 Mo8 O33 87.39(15) . .
O30 Mo8 O33 70.69(16) . .
O32 Mo8 O33 69.61(14) . .
O34 Mo8 Mo7 113.24(17) . .
O35 Mo8 Mo7 112.79(18) . .
O36 Mo8 Mo7 118.48(12) . .
O30 Mo8 Mo7 33.15(12) . .
O32 Mo8 Mo7 47.38(11) . .
O33 Mo8 Mo7 46.83(10) . .
O34 Mo8 K5 105.0(2) . .
O35 Mo8 K5 44.6(2) . .
O36 Mo8 K5 59.01(16) . .
O30 Mo8 K5 138.40(18) . .
O32 Mo8 K5 140.69(14) . .
O33 Mo8 K5 95.12(14) . .
Mo7 Mo8 K5 140.31(9) . .
O38 Mo9 O37 102.63(19) . .
O38 Mo9 O39 98.77(18) . .
O37 Mo9 O39 98.98(18) . .
O38 Mo9 O36 92.90(18) . .
O37 Mo9 O36 96.55(18) . .
O39 Mo9 O36 158.01(16) . .
O38 Mo9 O41 168.35(18) . .
O37 Mo9 O41 86.65(16) . .
O39 Mo9 O41 86.54(15) . .
O36 Mo9 O41 78.90(15) . .
O38 Mo9 O40 89.22(17) . .
O37 Mo9 O40 167.83(16) . .
O39 Mo9 O40 81.69(15) . .
O36 Mo9 O40 79.88(15) . .
O41 Mo9 O40 81.25(13) . .
O38 Mo9 K5 41.00(17) . .
O37 Mo9 K5 103.74(16) . .
O39 Mo9 K5 137.08(16) . .
O36 Mo9 K5 51.90(15) . .
O41 Mo9 K5 130.29(14) . .
O40 Mo9 K5 83.32(12) . .
O43 Mo10 O42 103.3(2) . .
O43 Mo10 O39 98.59(18) . .
O42 Mo10 O39 98.43(18) . .
O43 Mo10 O44 93.15(19) . .
O42 Mo10 O44 92.60(18) . .
O39 Mo10 O44 161.56(17) . .
O43 Mo10 O45 91.90(18) . .
O42 Mo10 O45 163.74(18) . .
O39 Mo10 O45 84.75(16) . .
O44 Mo10 O45 80.68(16) . .
O43 Mo10 O46 170.47(17) . .
O42 Mo10 O46 83.66(17) . .
O39 Mo10 O46 86.65(15) . .
O44 Mo10 O46 79.90(15) . .
O45 Mo10 O46 80.60(14) . .
O47 Mo11 O48 102.6(2) . .
O47 Mo11 O44 102.3(2) . .
O48 Mo11 O44 102.3(2) . .
O47 Mo11 O49 94.7(2) . .
O48 Mo11 O49 94.8(2) . .
O44 Mo11 O49 152.40(19) . .
O47 Mo11 O50 92.12(19) . .
O48 Mo11 O50 160.9(2) . .
O44 Mo11 O50 85.99(16) . .
O49 Mo11 O50 71.66(17) . .
O47 Mo11 O51 159.9(2) . .
O48 Mo11 O51 93.61(19) . .
O44 Mo11 O51 85.44(16) . .
O49 Mo11 O51 71.93(17) . .
O50 Mo11 O51 69.68(14) . .
O47 Mo11 Mo12 113.59(17) . .
O48 Mo11 Mo12 114.52(17) . .
O44 Mo11 Mo12 119.31(13) . .
O49 Mo11 Mo12 33.10(13) . .
O50 Mo11 Mo12 47.30(10) . .
O51 Mo11 Mo12 47.61(11) . .
O47 Mo11 K1 50.32(16) . 2_765
O48 Mo11 K1 53.23(16) . 2_765
O44 Mo11 K1 101.93(13) . 2_765
O49 Mo11 K1 105.65(14) . 2_765
O50 Mo11 K1 142.41(10) . 2_765
O51 Mo11 K1 146.79(10) . 2_765
Mo12 Mo11 K1 138.71(3) . 2_765
O52 Mo12 O53 103.3(3) . .
O52 Mo12 O49 102.8(3) . .
O53 Mo12 O49 101.8(3) . .
O52 Mo12 O54 99.4(3) . .
O53 Mo12 O54 99.6(3) . .
O49 Mo12 O54 144.49(19) . .
O52 Mo12 O50 95.1(2) . .
O53 Mo12 O50 161.6(3) . .
O49 Mo12 O50 73.28(17) . .
O54 Mo12 O50 77.45(17) . .
O52 Mo12 O51 163.3(2) . .
O53 Mo12 O51 93.4(3) . .
O49 Mo12 O51 73.28(18) . .
O54 Mo12 O51 77.48(17) . .
O50 Mo12 O51 68.12(13) . .
O52 Mo12 Mo11 121.9(2) . .
O53 Mo12 Mo11 120.3(2) . .
O49 Mo12 Mo11 36.27(14) . .
O54 Mo12 Mo11 108.21(13) . .
O50 Mo12 Mo11 46.23(10) . .
O51 Mo12 Mo11 46.25(10) . .
O52 Mo12 K6 119.9(2) . .
O53 Mo12 K6 42.8(2) . .
O49 Mo12 K6 127.55(19) . .
O54 Mo12 K6 58.98(17) . .
O50 Mo12 K6 126.35(16) . .
O51 Mo12 K6 72.87(16) . .
Mo11 Mo12 K6 118.13(13) . .
O55 P1 O14 111.6(2) . .
O55 P1 O6 113.2(2) . .
O14 P1 O6 111.2(2) . .
O55 P1 C1 110.0(2) . .
O14 P1 C1 109.6(2) . .
O6 P1 C1 100.6(2) . .
O55 P1 K5 39.9(2) . .
O14 P1 K5 143.45(18) . .
O6 P1 K5 103.26(18) . .
C1 P1 K5 74.56(19) . .
O56 P2 O13 113.2(2) . .
O56 P2 O5 110.8(2) . .
O13 P2 O5 111.4(2) . .
O56 P2 C1 110.7(2) . .
O13 P2 C1 109.3(2) . .
O5 P2 C1 100.7(2) . .
O57 P3 O18 112.8(2) . .
O57 P3 O23 111.5(2) . .
O18 P3 O23 111.8(2) . .
O57 P3 C13 110.2(2) . .
O18 P3 C13 109.6(2) . .
O23 P3 C13 100.1(2) . .
O57 P3 K2 11.83(15) . .
O18 P3 K2 122.31(14) . .
O23 P3 K2 110.73(15) . .
C13 P3 K2 99.21(16) . .
O58 P4 O19 114.5(2) . .
O58 P4 O24 110.6(2) . .
O19 P4 O24 111.4(2) . .
O58 P4 C13 109.3(2) . .
O19 P4 C13 109.8(2) . .
O24 P4 C13 100.3(2) . .
O58 P4 K3 31.28(17) . 1_455
O19 P4 K3 87.86(16) . 1_455
O24 P4 K3 109.07(16) . 1_455
C13 P4 K3 137.29(18) . 1_455
O59 P5 O40 112.2(2) . .
O59 P5 O33 113.3(2) . .
O40 P5 O33 110.7(2) . .
O59 P5 C25 110.5(2) . .
O40 P5 C25 109.3(2) . .
O33 P5 C25 100.1(2) . .
O60 P6 O41 111.4(2) . .
O60 P6 O32 111.6(2) . .
O41 P6 O32 112.6(2) . .
O60 P6 C25 110.7(2) . .
O41 P6 C25 109.7(2) . .
O32 P6 C25 100.3(2) . .
O61 P7 O46 113.4(2) . .
O61 P7 O50 110.9(2) . .
O46 P7 O50 112.3(2) . .
O61 P7 C37 109.4(3) . .
O46 P7 C37 109.8(2) . .
O50 P7 C37 100.4(2) . .
O61 P7 K3 35.01(19) . .
O46 P7 K3 85.48(17) . .
O50 P7 K3 144.58(17) . .
C37 P7 K3 101.8(2) . .
O62 P8 O45 113.2(2) . .
O62 P8 O51 111.8(2) . .
O45 P8 O51 111.5(2) . .
O62 P8 C37 111.3(3) . .
O45 P8 C37 108.5(2) . .
O51 P8 C37 99.7(2) . .
O62 P8 K6 43.4(2) . .
O45 P8 K6 156.6(2) . .
O51 P8 K6 84.0(2) . .
C37 P8 K6 84.8(2) . .
O62 P8 K2 8.69(19) . .
O45 P8 K2 107.64(16) . .
O51 P8 K2 120.48(16) . .
C37 P8 K2 108.26(18) . .
K6 P8 K2 49.11(16) . .
Mo1 O3 Mo2 111.3(2) . .
C1 O4 Mo1 120.2(3) . .
C1 O4 K5 96.7(3) . .
Mo1 O4 K5 115.5(2) . .
P2 O5 Mo2 130.2(2) . .
P2 O5 Mo1 112.2(2) . .
Mo2 O5 Mo1 88.12(14) . .
P1 O6 Mo2 128.3(2) . .
P1 O6 Mo1 112.2(2) . .
Mo2 O6 Mo1 84.81(13) . .
Mo2 O8 K4 132.5(3) . 1_455
Mo2 O9 Mo3 157.9(2) . .
Mo3 O11 K1 154.3(2) . 1_455
Mo4 O12 Mo3 145.8(2) . .
P2 O13 Mo3 137.0(2) . .
P1 O14 Mo3 135.1(2) . .
Mo5 O17 Mo4 157.2(2) . .
P3 O18 Mo4 135.1(2) . .
P4 O19 Mo4 136.8(2) . .
Mo5 O20 Na2 131.4(4) . 1_554
Mo6 O22 Mo5 110.4(2) . .
P3 O23 Mo5 129.6(2) . .
P3 O23 Mo6 113.1(2) . .
Mo5 O23 Mo6 85.66(13) . .
P4 O24 Mo6 113.54(19) . .
P4 O24 Mo5 127.9(2) . .
Mo6 O24 Mo5 86.24(13) . .
C13 O27 Mo6 119.3(3) . .
Mo7 O29 K4 146.2(3) . .
Mo7 O30 Mo8 110.7(2) . .
C25 O31 Mo7 118.9(3) . .
P6 O32 Mo8 129.6(2) . .
P6 O32 Mo7 112.9(2) . .
Mo8 O32 Mo7 86.54(15) . .
P5 O33 Mo7 113.9(2) . .
P5 O33 Mo8 128.1(2) . .
Mo7 O33 Mo8 85.97(13) . .
Mo8 O35 K5 109.9(3) . .
Mo8 O36 Mo9 158.4(2) . .
Mo8 O36 K5 92.12(19) . .
Mo9 O36 K5 98.76(18) . .
Mo9 O38 K5 117.0(2) . .
Mo9 O39 Mo10 142.5(2) . .
P5 O40 Mo9 137.0(2) . .
P6 O41 Mo9 134.2(2) . .
Mo11 O44 Mo10 156.4(2) . .
P8 O45 Mo10 139.0(2) . .
P7 O46 Mo10 133.2(2) . .
Mo11 O47 K1 102.6(2) . 2_765
Mo11 O48 K1 99.3(2) . 2_765
Mo12 O49 Mo11 110.6(2) . .
P7 O50 Mo11 129.8(2) . .
P7 O50 Mo12 112.6(2) . .
Mo11 O50 Mo12 86.47(13) . .
P8 O51 Mo11 129.5(2) . .
P8 O51 Mo12 113.2(2) . .
Mo11 O51 Mo12 86.14(14) . .
Mo12 O53 K6 112.8(3) . .
C37 O54 Mo12 120.6(4) . .
C37 O54 K6 108.4(4) . .
Mo12 O54 K6 90.7(2) . .
P1 O55 K5 119.6(3) . .
P3 O57 K2 160.4(3) . .
P4 O58 K3 131.9(2) . 1_455
P5 O59 K1 149.4(3) . .
P7 O61 K3 125.8(3) . .
P8 O62 K2 165.7(3) . .
P8 O62 K6 115.2(3) . .
K2 O62 K6 73.9(2) . .
O4 C1 C2 108.5(4) . .
O4 C1 P2 102.9(3) . .
C2 C1 P2 114.8(4) . .
O4 C1 P1 103.4(3) . .
C2 C1 P1 115.9(3) . .
P2 C1 P1 109.8(3) . .
C1 C2 C3 114.0(4) . .
C1 C2 H2A 108.7 . .
C3 C2 H2A 108.7 . .
C1 C2 H2B 108.7 . .
C3 C2 H2B 108.7 . .
H2A C2 H2B 107.6 . .
C4 C3 C2 111.5(4) . .
C4 C3 H3A 109.3 . .
C2 C3 H3A 109.3 . .
C4 C3 H3B 109.3 . .
C2 C3 H3B 109.3 . .
H3A C3 H3B 108.0 . .
N5 C4 C3 109.3(4) . .
N5 C4 H4A 109.8 . .
C3 C4 H4A 109.8 . .
N5 C4 H4B 109.8 . .
C3 C4 H4B 109.8 . .
H4A C4 H4B 108.3 . .
C6 N5 C4 113.1(4) . .
C6 N5 H5A 109.0 . .
C4 N5 H5A 109.0 . .
C6 N5 H5B 109.0 . .
C4 N5 H5B 109.0 . .
H5A N5 H5B 107.8 . .
N5 C6 C7 110.3(4) . .
N5 C6 H6A 109.6 . .
C7 C6 H6A 109.6 . .
N5 C6 H6B 109.6 . .
C7 C6 H6B 109.6 . .
H6A C6 H6B 108.1 . .
C12 C7 C8 119.3(5) . .
C12 C7 C6 121.4(5) . .
C8 C7 C6 119.3(5) . .
C9 C8 C7 118.7(6) . .
C9 C8 H8 120.7 . .
C7 C8 H8 120.7 . .
N10 C9 C8 120.4(6) . .
N10 C9 H9 119.8 . .
C8 C9 H9 119.8 . .
C9 N10 C11 122.7(5) . .
C9 N10 H10 118.6 . .
C11 N10 H10 118.6 . .
N10 C11 C12 119.9(6) . .
N10 C11 H11 120.0 . .
C12 C11 H11 120.0 . .
C7 C12 C11 119.0(6) . .
C7 C12 H12 120.5 . .
C11 C12 H12 120.5 . .
O27 C13 C14 108.4(4) . .
O27 C13 P3 102.6(3) . .
C14 C13 P3 115.4(4) . .
O27 C13 P4 104.6(3) . .
C14 C13 P4 114.9(4) . .
P3 C13 P4 109.6(3) . .
C13 C14 C15 113.6(4) . .
C13 C14 H14A 108.8 . .
C15 C14 H14A 108.8 . .
C13 C14 H14B 108.8 . .
C15 C14 H14B 108.8 . .
H14A C14 H14B 107.7 . .
C16 C15 C14 111.4(5) . .
C16 C15 H15A 109.3 . .
C14 C15 H15A 109.3 . .
C16 C15 H15B 109.3 . .
C14 C15 H15B 109.3 . .
H15A C15 H15B 108.0 . .
N17 C16 C15 109.2(5) . .
N17 C16 H16A 109.8 . .
C15 C16 H16A 109.8 . .
N17 C16 H16B 109.8 . .
C15 C16 H16B 109.8 . .
H16A C16 H16B 108.3 . .
C18 N17 C16 114.4(5) . .
C18 N17 H17A 108.7 . .
C16 N17 H17A 108.7 . .
C18 N17 H17B 108.7 . .
C16 N17 H17B 108.7 . .
H17A N17 H17B 107.6 . .
N17 C18 C19 113.1(5) . .
N17 C18 H18A 109.0 . .
C19 C18 H18A 109.0 . .
N17 C18 H18B 109.0 . .
C19 C18 H18B 109.0 . .
H18A C18 H18B 107.8 . .
C20 C19 C24 118.4(7) . .
C20 C19 C18 123.4(6) . .
C24 C19 C18 118.1(7) . .
C21 C20 C19 119.2(6) . .
C21 C20 H20 120.4 . .
C19 C20 H20 120.4 . .
N22 C21 C20 119.8(8) . .
N22 C21 H21 120.1 . .
C20 C21 H21 120.1 . .
C23 N22 C21 122.3(7) . .
C23 N22 H22 118.8 . .
C21 N22 H22 118.8 . .
N22 C23 C24 120.4(7) . .
N22 C23 H23 119.8 . .
C24 C23 H23 119.8 . .
C23 C24 C19 119.9(8) . .
C23 C24 H24 120.1 . .
C19 C24 H24 120.1 . .
O31 C25 C26 108.0(4) . .
O31 C25 P5 104.0(3) . .
C26 C25 P5 115.9(4) . .
O31 C25 P6 103.1(3) . .
C26 C25 P6 114.8(4) . .
P5 C25 P6 109.6(3) . .
C27 C26 C25 113.5(4) . .
C27 C26 H26A 108.9 . .
C25 C26 H26A 108.9 . .
C27 C26 H26B 108.9 . .
C25 C26 H26B 108.9 . .
H26A C26 H26B 107.7 . .
C28 C27 C26 111.2(4) . .
C28 C27 H27A 109.4 . .
C26 C27 H27A 109.4 . .
C28 C27 H27B 109.4 . .
C26 C27 H27B 109.4 . .
H27A C27 H27B 108.0 . .
N29 C28 C27 107.7(4) . .
N29 C28 K3 102.5(3) . .
C27 C28 K3 103.7(4) . .
N29 C28 H28A 110.2 . .
C27 C28 H28A 110.2 . .
K3 C28 H28A 121.7 . .
N29 C28 H28B 110.2 . .
C27 C28 H28B 110.2 . .
K3 C28 H28B 13.2 . .
H28A C28 H28B 108.5 . .
C28 N29 C30 113.7(4) . .
C28 N29 H29A 108.8 . .
C30 N29 H29A 108.8 . .
C28 N29 H29B 108.8 . .
C30 N29 H29B 108.8 . .
H29A N29 H29B 107.7 . .
N29 C30 C31 109.6(4) . .
N29 C30 H30A 109.7 . .
C31 C30 H30A 109.7 . .
N29 C30 H30B 109.7 . .
C31 C30 H30B 109.7 . .
H30A C30 H30B 108.2 . .
C32 C31 C36 118.8(5) . .
C32 C31 C30 119.7(5) . .
C36 C31 C30 121.4(5) . .
C33 C32 C31 119.2(5) . .
C33 C32 H32 120.4 . .
C31 C32 H32 120.4 . .
N34 C33 C32 120.2(5) . .
N34 C33 H33 119.9 . .
C32 C33 H33 119.9 . .
C35 N34 C33 122.4(5) . .
C35 N34 H34 118.8 . .
C33 N34 H34 118.8 . .
N34 C35 C36 120.3(5) . .
N34 C35 H35 119.9 . .
C36 C35 H35 119.9 . .
C35 C36 C31 119.0(5) . .
C35 C36 H36 120.5 . .
C31 C36 H36 120.5 . .
O54 C37 C38 108.5(4) . .
O54 C37 P7 102.7(4) . .
C38 C37 P7 115.2(4) . .
O54 C37 P8 104.1(4) . .
C38 C37 P8 115.7(4) . .
P7 C37 P8 109.3(3) . .
C39 C38 C37 114.4(5) . .
C39 C38 H38A 108.7 . .
C37 C38 H38A 108.7 . .
C39 C38 H38B 108.7 . .
C37 C38 H38B 108.7 . .
H38A C38 H38B 107.6 . .
C38 C39 C40 111.2(5) . .
C38 C39 H39A 109.4 . .
C40 C39 H39A 109.4 . .
C38 C39 H39B 109.4 . .
C40 C39 H39B 109.4 . .
H39A C39 H39B 108.0 . .
N41 C40 C39 109.0(5) . .
N41 C40 H40A 109.9 . .
C39 C40 H40A 109.9 . .
N41 C40 H40B 109.9 . .
C39 C40 H40B 109.9 . .
H40A C40 H40B 108.3 . .
C42 N41 C40 113.9(5) . .
C42 N41 H41A 108.8 . .
C40 N41 H41A 108.8 . .
C42 N41 H41B 108.8 . .
C40 N41 H41B 108.8 . .
H41A N41 H41B 107.7 . .
N41 C42 C43 112.7(5) . .
N41 C42 H42A 109.0 . .
C43 C42 H42A 109.0 . .
N41 C42 H42B 109.0 . .
C43 C42 H42B 109.0 . .
H42A C42 H42B 107.8 . .
C44 C43 C48 117.8(7) . .
C44 C43 C42 125.1(5) . .
C48 C43 C42 117.0(6) . .
C43 C44 C45 120.3(6) . .
C43 C44 H44 119.8 . .
C45 C44 H44 119.8 . .
N46 C45 C44 119.7(7) . .
N46 C45 H45 120.2 . .
C44 C45 H45 120.2 . .
C45 N46 C47 121.9(7) . .
C45 N46 H46 119.1 . .
C47 N46 H46 119.1 . .
N46 C47 C48 120.8(7) . .
N46 C47 H47 119.6 . .
C48 C47 H47 119.6 . .
C47 C48 C43 119.4(8) . .
C47 C48 H48 120.3 . .
C43 C48 H48 120.3 . .
O59 K1 O11 116.74(13) . 1_655
O59 K1 O9W 75.53(13) . .
O11 K1 O9W 70.43(13) 1_655 .
O59 K1 O47 83.63(13) . 2_765
O11 K1 O47 138.75(13) 1_655 2_765
O9W K1 O47 150.46(15) . 2_765
O59 K1 O15W 144.6(2) . .
O11 K1 O15W 64.1(2) 1_655 .
O9W K1 O15W 71.87(19) . .
O47 K1 O15W 120.1(2) 2_765 .
O59 K1 O48 137.82(13) . 2_765
O11 K1 O48 97.59(13) 1_655 2_765
O9W K1 O48 142.84(14) . 2_765
O47 K1 O48 54.21(13) 2_765 2_765
O15W K1 O48 71.31(18) . 2_765
O59 K1 O7W 92.25(14) . .
O11 K1 O7W 72.21(13) 1_655 .
O9W K1 O7W 129.21(15) . .
O47 K1 O7W 71.48(13) 2_765 .
O15W K1 O7W 119.1(2) . .
O48 K1 O7W 74.85(13) 2_765 .
O59 K1 Mo11 110.43(10) . 2_765
O11 K1 Mo11 117.84(9) 1_655 2_765
O9W K1 Mo11 162.68(12) . 2_765
O47 K1 Mo11 27.09(9) 2_765 2_765
O15W K1 Mo11 97.38(16) . 2_765
O48 K1 Mo11 27.48(9) 2_765 2_765
O7W K1 Mo11 67.73(9) . 2_765
O59 K1 K4 80.23(12) . .
O11 K1 K4 97.22(12) 1_655 .
O9W K1 K4 33.89(14) . .
O47 K1 K4 122.43(14) 2_765 .
O15W K1 K4 65.0(2) . .
O48 K1 K4 120.89(13) 2_765 .
O7W K1 K4 162.76(14) . .
Mo11 K1 K4 129.42(10) 2_765 .
O57 K2 O3W 174.4(3) . .
O57 K2 O62 95.73(16) . .
O3W K2 O62 88.1(3) . .
O57 K2 O1W 95.35(18) . .
O3W K2 O1W 89.2(4) . .
O62 K2 O1W 83.74(18) . .
O57 K2 O12W 83.25(15) . 2_655
O3W K2 O12W 91.1(3) . 2_655
O62 K2 O12W 137.44(18) . 2_655
O1W K2 O12W 138.81(18) . 2_655
O57 K2 O2W 102.0(2) . .
O3W K2 O2W 76.4(4) . .
O62 K2 O2W 149.55(19) . .
O1W K2 O2W 70.24(19) . .
O12W K2 O2W 69.87(18) 2_655 .
O57 K2 O34W 67.9(3) . .
O3W K2 O34W 109.8(5) . .
O62 K2 O34W 70.2(2) . .
O1W K2 O34W 146.6(3) . .
O12W K2 O34W 70.2(2) 2_655 .
O2W K2 O34W 139.7(2) . .
O57 K2 K6 116.36(18) . .
O3W K2 K6 62.1(4) . .
O62 K2 K6 60.54(18) . .
O1W K2 K6 132.94(19) . .
O12W K2 K6 81.76(18) 2_655 .
O2W K2 K6 128.7(2) . .
O34W K2 K6 48.8(3) . .
O57 K2 P3 7.76(10) . .
O3W K2 P3 166.8(2) . .
O62 K2 P3 102.53(13) . .
O1W K2 P3 99.68(13) . .
O12W K2 P3 75.73(12) 2_655 .
O2W K2 P3 97.34(17) . .
O34W K2 P3 67.5(3) . .
K6 K2 P3 116.32(14) . .
O57 K2 P8 97.74(11) . .
O3W K2 P8 86.4(2) . .
O62 K2 P8 5.59(12) . .
O1W K2 P8 78.38(13) . .
O12W K2 P8 142.74(14) 2_655 .
O2W K2 P8 144.11(15) . .
O34W K2 P8 75.75(17) . .
K6 K2 P8 64.33(13) . .
P3 K2 P8 104.85(5) . .
O57 K2 K3 141.48(13) . 2_755
O3W K2 K3 33.1(2) . 2_755
O62 K2 K3 116.02(14) . 2_755
O1W K2 K3 108.64(15) . 2_755
O12W K2 K3 58.78(13) 2_655 2_755
O2W K2 K3 61.16(17) . 2_755
O34W K2 K3 101.6(3) . 2_755
K6 K2 K3 67.65(14) . 2_755
P3 K2 K3 133.74(7) . 2_755
P8 K2 K3 116.00(7) . 2_755
O61 K3 O3W 91.2(4) . 2_755
O61 K3 O58 102.8(2) . 1_655
O3W K3 O58 99.5(2) 2_755 1_655
O61 K3 O8W 140.5(2) . .
O3W K3 O8W 81.2(4) 2_755 .
O58 K3 O8W 116.6(2) 1_655 .
O61 K3 C28 88.21(19) . .
O3W K3 C28 165.0(3) 2_755 .
O58 K3 C28 95.20(18) 1_655 .
O8W K3 C28 89.8(2) . .
O61 K3 P7 19.21(10) . .
O3W K3 P7 96.3(3) 2_755 .
O58 K3 P7 119.80(18) 1_655 .
O8W K3 P7 123.05(18) . .
C28 K3 P7 78.52(13) . .
O61 K3 P4 97.11(16) . 1_655
O3W K3 P4 115.8(2) 2_755 1_655
O58 K3 P4 16.86(9) 1_655 1_655
O8W K3 P4 121.1(2) . 1_655
C28 K3 P4 79.12(13) . 1_655
P7 K3 P4 111.02(12) . 1_655
O61 K3 K6 128.5(2) . 2_755
O3W K3 K6 41.9(4) 2_755 2_755
O58 K3 K6 104.6(2) 1_655 2_755
O8W K3 K6 41.2(2) . 2_755
C28 K3 K6 130.9(2) . 2_755
P7 K3 K6 124.52(16) . 2_755
P4 K3 K6 119.34(16) 1_655 2_755
O61 K3 K2 108.07(18) . 2_755
O3W K3 K2 27.79(17) 2_755 2_755
O58 K3 K2 74.43(13) 1_655 2_755
O8W K3 K2 82.27(18) . 2_755
C28 K3 K2 162.12(17) . 2_755
P7 K3 K2 119.21(13) . 2_755
P4 K3 K2 91.27(9) 1_655 2_755
K6 K3 K2 42.63(14) 2_755 2_755
O26W K4 O9W 161.6(4) . .
O26W K4 O25W 78.1(4) . .
O9W K4 O25W 91.5(3) . .
O26W K4 O29 86.2(3) . .
O9W K4 O29 76.1(2) . .
O25W K4 O29 71.8(3) . .
O26W K4 O8 117.8(3) . 1_655
O9W K4 O8 71.36(18) . 1_655
O25W K4 O8 69.8(3) . 1_655
O29 K4 O8 128.0(3) . 1_655
O26W K4 K1 149.8(4) . .
O9W K4 K1 38.68(16) . .
O25W K4 K1 130.1(3) . .
O29 K4 K1 92.76(16) . .
O8 K4 K1 86.32(14) 1_655 .
O36W K5 O32W 118.9(6) . .
O36W K5 O55 81.4(4) . .
O32W K5 O55 62.0(3) . .
O36W K5 O35 75.6(5) . .
O32W K5 O35 156.9(4) . .
O55 K5 O35 141.0(3) . .
O36W K5 O33W 76.5(5) . .
O32W K5 O33W 62.8(5) . .
O55 K5 O33W 96.8(5) . .
O35 K5 O33W 107.7(4) . .
O36W K5 O38 171.0(5) . .
O32W K5 O38 61.1(3) . .
O55 K5 O38 105.3(2) . .
O35 K5 O38 101.6(2) . .
O33W K5 O38 96.5(4) . .
O36W K5 O36 128.4(5) . .
O32W K5 O36 112.4(4) . .
O55 K5 O36 130.7(2) . .
O35 K5 O36 53.99(17) . .
O33W K5 O36 125.3(5) . .
O38 K5 O36 51.36(14) . .
O36W K5 O4 89.8(4) . .
O32W K5 O4 111.2(4) . .
O55 K5 O4 63.29(15) . .
O35 K5 O4 85.3(2) . .
O33W K5 O4 157.6(5) . .
O38 K5 O4 98.6(2) . .
O36 K5 O4 77.06(18) . .
O36W K5 P1 84.3(4) . .
O32W K5 P1 76.9(3) . .
O55 K5 P1 20.41(10) . .
O35 K5 P1 124.5(2) . .
O33W K5 P1 117.0(4) . .
O38 K5 P1 104.11(17) . .
O36 K5 P1 113.7(2) . .
O4 K5 P1 42.91(10) . .
O36W K5 Mo8 99.7(5) . .
O32W K5 Mo8 139.9(4) . .
O55 K5 Mo8 140.5(2) . .
O35 K5 Mo8 25.47(12) . .
O33W K5 Mo8 122.0(4) . .
O38 K5 Mo8 79.00(16) . .
O36 K5 Mo8 28.87(9) . .
O4 K5 Mo8 77.25(16) . .
P1 K5 Mo8 120.14(19) . .
O36W K5 Mo9 156.7(5) . .
O32W K5 Mo9 83.1(3) . .
O55 K5 Mo9 118.4(2) . .
O35 K5 Mo9 81.12(17) . .
O33W K5 Mo9 110.6(4) . .
O38 K5 Mo9 22.03(9) . .
O36 K5 Mo9 29.34(9) . .
O4 K5 Mo9 88.95(17) . .
P1 K5 Mo9 109.98(15) . .
Mo8 K5 Mo9 57.36(9) . .
O36W K5 Na1 28.6(4) . .
O32W K5 Na1 90.4(4) . .
O55 K5 Na1 62.6(2) . .
O35 K5 Na1 103.4(2) . .
O33W K5 Na1 61.1(4) . .
O38 K5 Na1 150.6(3) . .
O36 K5 Na1 157.0(2) . .
O4 K5 Na1 98.7(2) . .
P1 K5 Na1 73.78(17) . .
Mo8 K5 Na1 128.2(2) . .
Mo9 K5 Na1 171.3(2) . .
O34W K6 O62 68.5(3) . .
O34W K6 O53 98.1(4) . .
O62 K6 O53 91.3(2) . .
O34W K6 O8W 121.6(4) . 2_755
O62 K6 O8W 144.3(3) . 2_755
O53 K6 O8W 118.1(4) . 2_755
O34W K6 O3W 103.8(5) . .
O62 K6 O3W 68.5(3) . .
O53 K6 O3W 141.4(3) . .
O8W K6 O3W 75.8(3) 2_755 .
O34W K6 K2 59.8(3) . .
O62 K6 K2 45.56(17) . .
O53 K6 K2 135.2(3) . .
O8W K6 K2 106.4(3) 2_755 .
O3W K6 K2 45.0(2) . .
O34W K6 O54 120.7(3) . .
O62 K6 O54 62.53(18) . .
O53 K6 O54 53.7(2) . .
O8W K6 O54 117.6(3) 2_755 .
O3W K6 O54 87.7(2) . .
K2 K6 O54 101.7(2) . .
O34W K6 P8 81.1(3) . .
O62 K6 P8 21.34(11) . .
O53 K6 P8 72.03(19) . .
O8W K6 P8 150.3(3) 2_755 .
O3W K6 P8 80.4(2) . .
K2 K6 P8 66.56(15) . .
O54 K6 P8 43.19(11) . .
O34W K6 Mo12 105.4(3) . .
O62 K6 Mo12 73.13(18) . .
O53 K6 Mo12 24.36(13) . .
O8W K6 Mo12 126.8(3) 2_755 .
O3W K6 Mo12 117.6(3) . .
K2 K6 Mo12 118.6(2) . .
O54 K6 Mo12 30.33(11) . .
P8 K6 Mo12 52.09(10) . .
O34W K6 K3 110.6(4) . 2_755
O62 K6 K3 106.1(3) . 2_755
O53 K6 K3 150.3(3) . 2_755
O8W K6 K3 38.78(16) 2_755 2_755
O3W K6 K3 38.7(2) . 2_755
K2 K6 K3 69.72(18) . 2_755
O54 K6 K3 113.3(2) . 2_755
P8 K6 K3 119.0(2) . 2_755
Mo12 K6 K3 140.8(2) . 2_755
O17W Na1 O37W 166.5(7) . .
O17W Na1 O22W 89.5(5) . .
O37W Na1 O22W 91.0(5) . .
O17W Na1 O36W 84.1(6) . .
O37W Na1 O36W 109.3(7) . .
O22W Na1 O36W 81.9(5) . .
O17W Na1 K5 60.7(3) . .
O37W Na1 K5 132.7(5) . .
O22W Na1 K5 86.2(3) . .
O36W Na1 K5 23.7(5) . .
O35W Na2 O30W 161.7(11) . .
O35W Na2 O19W 84.4(7) . .
O30W Na2 O19W 81.9(7) . .
O35W Na2 O20W 111.9(9) . 1_456
O30W Na2 O20W 85.7(7) . 1_456
O19W Na2 O20W 151.3(8) . 1_456
O35W Na2 O24W 91.5(9) . .
O30W Na2 O24W 95.1(7) . .
O19W Na2 O24W 69.4(6) . .
O20W Na2 O24W 86.1(6) 1_456 .
O35W Na2 O20 83.4(8) . 1_556
O30W Na2 O20 94.7(6) . 1_556
O19W Na2 O20 125.5(7) . 1_556
O20W Na2 O20 81.2(5) 1_456 1_556
O24W Na2 O20 163.3(8) . 1_556
K2 O3W K3 119.1(3) . 2_755
K2 O3W K6 73.0(4) . .
K3 O3W K6 99.5(5) 2_755 .
K3 O8W K6 100.0(3) . 2_755
K4 O9W K1 107.4(3) . .
K6 O34W K2 71.3(5) . .
K5 O36W Na1 127.7(8) . .

loop_
_geom_bond_atom_site_label_1
_geom_bond_atom_site_label_2
_geom_bond_distance
_geom_bond_site_symmetry_2
Mo1 O1 1.705(4) .
Mo1 O2 1.713(5) .
Mo1 O3 1.879(4) .
Mo1 O4 1.934(4) .
Mo1 O5 2.334(4) .
Mo1 O6 2.405(4) .
Mo1 Mo2 3.2055(7) .
Mo2 O7 1.712(4) .
Mo2 O8 1.715(5) .
Mo2 O9 1.846(4) .
Mo2 O3 2.003(4) .
Mo2 O5 2.276(4) .
Mo2 O6 2.348(4) .
Mo3 O10 1.708(4) .
Mo3 O11 1.717(4) .
Mo3 O12 1.903(4) .
Mo3 O9 2.023(4) .
Mo3 O13 2.189(3) .
Mo3 O14 2.256(4) .
Mo4 O15 1.712(4) .
Mo4 O16 1.724(4) .
Mo4 O12 1.897(3) .
Mo4 O17 2.032(4) .
Mo4 O19 2.186(4) .
Mo4 O18 2.213(3) .
Mo5 O20 1.708(4) .
Mo5 O21 1.719(4) .
Mo5 O17 1.823(4) .
Mo5 O22 2.012(4) .
Mo5 O23 2.309(4) .
Mo5 O24 2.339(4) .
Mo5 Mo6 3.1867(7) .
Mo6 O26 1.718(5) .
Mo6 O25 1.721(5) .
Mo6 O22 1.866(4) .
Mo6 O27 1.960(4) .
Mo6 O24 2.323(4) .
Mo6 O23 2.378(4) .
Mo7 O28 1.707(5) .
Mo7 O29 1.716(5) .
Mo7 O30 1.870(4) .
Mo7 O31 1.967(4) .
Mo7 O33 2.339(4) .
Mo7 O32 2.359(4) .
Mo7 Mo8 3.1996(7) .
Mo8 O34 1.708(5) .
Mo8 O35 1.723(5) .
Mo8 O36 1.820(4) .
Mo8 O30 2.019(5) .
Mo8 O32 2.309(4) .
Mo8 O33 2.353(4) .
Mo8 K5 3.768(6) .
Mo9 O38 1.708(4) .
Mo9 O37 1.722(4) .
Mo9 O39 1.891(4) .
Mo9 O36 2.012(4) .
Mo9 O41 2.210(4) .
Mo9 O40 2.216(4) .
Mo9 K5 4.059(6) .
Mo10 O43 1.707(4) .
Mo10 O42 1.713(4) .
Mo10 O39 1.910(4) .
Mo10 O44 2.040(4) .
Mo10 O45 2.129(4) .
Mo10 O46 2.265(4) .
Mo11 O47 1.712(5) .
Mo11 O48 1.715(4) .
Mo11 O44 1.833(4) .
Mo11 O49 2.022(5) .
Mo11 O50 2.314(4) .
Mo11 O51 2.316(4) .
Mo11 Mo12 3.1983(8) .
Mo11 K1 3.6688(16) 2_765
Mo12 O52 1.707(6) .
Mo12 O53 1.717(6) .
Mo12 O49 1.866(5) .
Mo12 O54 1.937(5) .
Mo12 O50 2.355(4) .
Mo12 O51 2.368(4) .
Mo12 K6 3.837(9) .
P1 O55 1.501(4) .
P1 O14 1.541(4) .
P1 O6 1.556(4) .
P1 C1 1.843(5) .
P1 K5 3.742(5) .
P2 O56 1.491(4) .
P2 O13 1.523(4) .
P2 O5 1.557(4) .
P2 C1 1.828(5) .
P3 O57 1.498(4) .
P3 O18 1.525(4) .
P3 O23 1.564(4) .
P3 C13 1.831(5) .
P3 K2 3.7188(19) .
P4 O58 1.505(4) .
P4 O19 1.519(4) .
P4 O24 1.565(4) .
P4 C13 1.840(5) .
P4 K3 3.865(5) 1_455
P5 O59 1.498(4) .
P5 O40 1.535(4) .
P5 O33 1.551(4) .
P5 C25 1.838(5) .
P6 O60 1.497(4) .
P6 O41 1.528(4) .
P6 O32 1.559(4) .
P6 C25 1.847(5) .
P7 O61 1.511(4) .
P7 O46 1.523(4) .
P7 O50 1.562(4) .
P7 C37 1.838(6) .
P7 K3 3.726(5) .
P8 O62 1.491(4) .
P8 O45 1.517(4) .
P8 O51 1.567(4) .
P8 C37 1.842(6) .
P8 K6 3.706(7) .
P8 K2 3.772(2) .
O4 C1 1.451(6) .
O4 K5 3.243(8) .
O8 K4 2.891(7) 1_455
O11 K1 2.808(4) 1_455
O20 Na2 2.818(16) 1_554
O27 C13 1.451(6) .
O29 K4 2.762(8) .
O31 C25 1.446(6) .
O35 K5 2.814(8) .
O36 K5 3.232(8) .
O38 K5 2.988(8) .
O47 K1 2.893(5) 2_765
O48 K1 2.978(5) 2_765
O53 K6 2.829(11) .
O54 C37 1.445(7) .
O54 K6 3.288(9) .
O55 K5 2.764(7) .
O57 K2 2.274(4) .
O58 K3 2.695(6) 1_455
O59 K1 2.739(4) .
O61 K3 2.635(6) .
O62 K2 2.310(4) .
O62 K6 2.817(9) .
C1 C2 1.519(7) .
C2 C3 1.532(7) .
C2 H2A 0.9900 .
C2 H2B 0.9900 .
C3 C4 1.506(8) .
C3 H3A 0.9900 .
C3 H3B 0.9900 .
C4 N5 1.489(6) .
C4 H4A 0.9900 .
C4 H4B 0.9900 .
N5 C6 1.489(7) .
N5 H5A 0.9100 .
N5 H5B 0.9100 .
C6 C7 1.495(7) .
C6 H6A 0.9900 .
C6 H6B 0.9900 .
C7 C12 1.384(8) .
C7 C8 1.390(8) .
C8 C9 1.387(8) .
C8 H8 0.9500 .
C9 N10 1.316(9) .
C9 H9 0.9500 .
N10 C11 1.329(9) .
N10 H10 0.8800 .
C11 C12 1.386(9) .
C11 H11 0.9500 .
C12 H12 0.9500 .
C13 C14 1.525(7) .
C14 C15 1.531(8) .
C14 H14A 0.9900 .
C14 H14B 0.9900 .
C15 C16 1.518(8) .
C15 H15A 0.9900 .
C15 H15B 0.9900 .
C16 N17 1.478(8) .
C16 H16A 0.9900 .
C16 H16B 0.9900 .
N17 C18 1.477(7) .
N17 H17A 0.9100 .
N17 H17B 0.9100 .
C18 C19 1.504(10) .
C18 H18A 0.9900 .
C18 H18B 0.9900 .
C19 C20 1.390(10) .
C19 C24 1.395(9) .
C20 C21 1.375(10) .
C20 H20 0.9500 .
C21 N22 1.344(10) .
C21 H21 0.9500 .
N22 C23 1.318(12) .
N22 H22 0.8800 .
C23 C24 1.359(12) .
C23 H23 0.9500 .
C24 H24 0.9500 .
C25 C26 1.531(7) .
C26 C27 1.524(7) .
C26 H26A 0.9900 .
C26 H26B 0.9900 .
C27 C28 1.519(7) .
C27 H27A 0.9900 .
C27 H27B 0.9900 .
C28 N29 1.497(7) .
C28 K3 3.368(7) .
C28 H28A 0.9900 .
C28 H28B 0.9900 .
N29 C30 1.504(7) .
N29 H29A 0.9100 .
N29 H29B 0.9100 .
C30 C31 1.504(7) .
C30 H30A 0.9900 .
C30 H30B 0.9900 .
C31 C32 1.386(7) .
C31 C36 1.400(7) .
C32 C33 1.368(8) .
C32 H32 0.9500 .
C33 N34 1.335(8) .
C33 H33 0.9500 .
N34 C35 1.323(8) .
N34 H34 0.8800 .
C35 C36 1.372(8) .
C35 H35 0.9500 .
C36 H36 0.9500 .
C37 C38 1.522(8) .
C38 C39 1.514(8) .
C38 H38A 0.9900 .
C38 H38B 0.9900 .
C39 C40 1.536(8) .
C39 H39A 0.9900 .
C39 H39B 0.9900 .
C40 N41 1.492(8) .
C40 H40A 0.9900 .
C40 H40B 0.9900 .
N41 C42 1.486(8) .
N41 H41A 0.9100 .
N41 H41B 0.9100 .
C42 C43 1.511(10) .
C42 H42A 0.9900 .
C42 H42B 0.9900 .
C43 C44 1.378(10) .
C43 C48 1.401(8) .
C44 C45 1.386(10) .
C44 H44 0.9500 .
C45 N46 1.327(9) .
C45 H45 0.9500 .
N46 C47 1.329(11) .
N46 H46 0.8800 .
C47 C48 1.369(12) .
C47 H47 0.9500 .
C48 H48 0.9500 .
K1 O11 2.808(4) 1_655
K1 O9W 2.821(6) .
K1 O47 2.893(5) 2_765
K1 O15W 2.923(8) .
K1 O48 2.978(5) 2_765
K1 O7W 3.139(6) .
K1 Mo11 3.6687(16) 2_765
K1 K4 4.306(6) .
K2 O3W 2.298(7) .
K2 O1W 2.535(7) .
K2 O12W 2.543(5) 2_655
K2 O2W 2.676(8) .
K2 O34W 2.836(13) .
K2 K6 3.108(10) .
K2 K3 4.305(5) 2_755
K3 O3W 2.689(9) 2_755
K3 O58 2.695(6) 1_655
K3 O8W 2.700(7) .
K3 P4 3.865(5) 1_655
K3 K6 4.245(9) 2_755
K3 K2 4.305(5) 2_755
K4 O26W 2.501(12) .
K4 O9W 2.517(7) .
K4 O25W 2.723(13) .
K4 O8 2.891(7) 1_655
K5 O36W 2.31(2) .
K5 O32W 2.440(14) .
K5 O33W 2.952(16) .
K5 Na1 4.554(13) .
K6 O34W 2.470(17) .
K6 O8W 2.839(9) 2_755
K6 O3W 2.872(18) .
K6 K3 4.245(9) 2_755
Na1 O17W 2.321(14) .
Na1 O37W 2.450(14) .
Na1 O22W 2.503(14) .
Na1 O36W 2.76(2) .
Na2 O35W 1.92(2) .
Na2 O30W 2.035(18) .
Na2 O19W 2.256(17) .
Na2 O20W 2.304(18) 1_456
Na2 O24W 2.51(2) .
Na2 O20 2.818(16) 1_556
O3W K3 2.689(9) 2_755
O8W K6 2.839(9) 2_755
O12W K2 2.543(5) 2_655
O20W Na2 2.304(18) 1_654
